data_4315135
loop_
_publ_author_name
'Margaret-Jane Crawford'
'Arkady Ellern'
'Konstantin Karaghiosoff'
'Franz Martin'
'Peter Mayer'

_publ_contact_author_address
;
Department Chemie
Ludwig-Maximilians Universit\"at
Butenandtstra\&se 5-13 (Haus D)
D-81377 M\"unchen
Bundesrepublik Deutschland
;
_publ_contact_author_email mjc@cup.uni-muenchen.de
_publ_contact_author_fax +49-89-2180-77492
_publ_contact_author_name 'M.-J. Crawford'
_publ_section_title
;
 First Actinide Complexes of the Nitrogen-Containing Ligands Dinitramide
 (N(NO2)2-), 4,5-Dicyano-1,2,3-triazolate (C4N5-), and Dicyanamide
 (N(CN)2-)
;
_journal_name_full 'Inorganic Chemistry'
_journal_page_first 2674
_journal_page_last 2683
_journal_paper_doi 10.1021/ic901820b
_journal_volume 49
_journal_year 2010
_chemical_formula_moiety 'U O2, 3(P O C18 H15), 2(C4 N5)'
_chemical_formula_sum 'C62 H45 N10 O5 P3 U'
_chemical_formula_weight 1341.035
_space_group_IT_number 14
_symmetry_cell_setting monoclinic
_symmetry_Int_Tables_number 14
_symmetry_space_group_name_Hall '-P 2yn'
_symmetry_space_group_name_H-M 'P 1 21/n 1'
_atom_sites_solution_hydrogens geom
_atom_sites_solution_primary direct
_atom_sites_solution_secondary difmap
_audit_author_name 'Mayer, P.'
_audit_block_code UO2_C4N5_POPh3_jn457_klapoetke
_audit_creation_date 31-Oct-05
_audit_creation_method 'form98_non/compatible with shelxl97-2'
_audit_update_record 10-Aug-09
_cell_angle_alpha 90.00
_cell_angle_beta 111.4449(4)
_cell_angle_gamma 90.00
_cell_formula_units_Z 8
_cell_length_a 18.9970(2)
_cell_length_b 31.9500(3)
_cell_length_c 20.1133(2)
_cell_measurement_reflns_used 22494
_cell_measurement_temperature 200(2)
_cell_measurement_theta_max 26.022
_cell_measurement_theta_min 3.134
_cell_volume 11362.7(2)
_computing_cell_refinement 'HKL Scalepack (Otwinowski & Minor 1997)'
_computing_data_collection 'Collect (Nonius BV, 1997-2000)'
_computing_data_reduction 'HKL Denzo and Scalepack (Otwinowski & Minor 1997)'
_computing_structure_refinement 'SHELXL-97 (G. M. Sheldrick. University of G\"ottingen, 97-2 version)'
_computing_structure_solution
;
A. Altomare, M. C. Burla, M. Camalli, G. L. Cascarano, C. Giacovazzo, A.
Guagliardi, A. G. G. Moliterni, G. Polidori, R. Spagna: SIR97: a new tool for
crystal structure determination and refinement; J. Appl. Crystallogr. 1999,
32, 115-119.
;
_diffrn_ambient_temperature 200(2)
_diffrn_detector_area_resol_mean 9
_diffrn_measured_fraction_theta_full 0.992
_diffrn_measured_fraction_theta_max 0.992
_diffrn_measurement_device '95mm CCD camera on \k-goniostat'
_diffrn_measurement_device_type KappaCCD
_diffrn_measurement_method phi/omega-scan
_diffrn_orient_matrix_type 'by Nonius Collect from scalepack cell'
_diffrn_orient_matrix_UB_11 -0.0491846
_diffrn_orient_matrix_UB_12 -0.0042501
_diffrn_orient_matrix_UB_13 0.0066113
_diffrn_orient_matrix_UB_21 -0.0270734
_diffrn_orient_matrix_UB_22 0.0146042
_diffrn_orient_matrix_UB_23 -0.0463254
_diffrn_orient_matrix_UB_31 -0.0068121
_diffrn_orient_matrix_UB_32 -0.0273546
_diffrn_orient_matrix_UB_33 -0.0257596
_diffrn_radiation_collimation 0.25
_diffrn_radiation_monochromator graphite
_diffrn_radiation_source 'rotating anode'
_diffrn_radiation_type MoK\a
_diffrn_radiation_wavelength 0.71073
_diffrn_reflns_av_R_equivalents 0.0808
_diffrn_reflns_av_sigmaI/netI 0.1212
_diffrn_reflns_limit_h_max 23
_diffrn_reflns_limit_h_min -23
_diffrn_reflns_limit_k_max 39
_diffrn_reflns_limit_k_min -39
_diffrn_reflns_limit_l_max 24
_diffrn_reflns_limit_l_min -24
_diffrn_reflns_number 43753
_diffrn_reflns_theta_full 26.09
_diffrn_reflns_theta_max 26.09
_diffrn_reflns_theta_min 3.15
_diffrn_source_current 45.00
_diffrn_source_power 2.250
_diffrn_source_type 'FR 591 generator'
_diffrn_source_voltage 50.00
_exptl_absorpt_coefficient_mu 3.001
_exptl_absorpt_correction_type none
_exptl_crystal_colour colourless
_exptl_crystal_density_diffrn 1.56785(3)
_exptl_crystal_density_method 'not measured'
_exptl_crystal_description platelet
_exptl_crystal_F_000 5312
_exptl_crystal_size_max 0.100
_exptl_crystal_size_mid 0.080
_exptl_crystal_size_min 0.015
_refine_diff_density_max 1.204
_refine_diff_density_min -0.946
_refine_diff_density_rms 0.125
_refine_ls_extinction_method none
_refine_ls_goodness_of_fit_ref 0.931
_refine_ls_hydrogen_treatment constr
_refine_ls_matrix_type full
_refine_ls_number_parameters 1459
_refine_ls_number_reflns 22368
_refine_ls_number_restraints 0
_refine_ls_restrained_S_all 0.931
_refine_ls_R_factor_all 0.1016
_refine_ls_R_factor_gt 0.0425
_refine_ls_shift/su_max 0.002
_refine_ls_shift/su_mean 0.000
_refine_ls_structure_factor_coef Fsqd
_refine_ls_weighting_details 'calc w=1/[\s^2^(Fo^2^)+(0.0129P)^2^+0.0000P] where P=(Fo^2^+2Fc^2^)/3'
_refine_ls_weighting_scheme calc
_refine_ls_wR_factor_gt 0.0557
_refine_ls_wR_factor_ref 0.0661
_reflns_number_gt 13639
_reflns_number_total 22368
_reflns_threshold_expression >2sigma(I)
_cod_data_source_file ic901820b_si_002_3.cif
_cod_data_source_block jn457
_cod_original_cell_volume 11362.69(19)
_cod_original_sg_symbol_H-M 'P 21/n'
_cod_database_code 4315135

loop_
_symmetry_equiv_pos_as_xyz
'x, y, z'
'-x+1/2, y+1/2, -z+1/2'
'-x, -y, -z'
'x-1/2, -y-1/2, z-1/2'

loop_
_atom_site_label
_atom_site_type_symbol
_atom_site_fract_x
_atom_site_fract_y
_atom_site_fract_z
_atom_site_U_iso_or_equiv
_atom_site_adp_type
_atom_site_occupancy
_atom_site_symmetry_multiplicity
_atom_site_calc_flag
_atom_site_refinement_flags
_atom_site_disorder_assembly
_atom_site_disorder_group
U1 U 0.250329(10) 0.357420(5) 0.762651(9) 0.02191(6) Uani 1 1 d . . .
U2 U 0.265220(10) 0.379376(5) 0.269914(9) 0.02099(5) Uani 1 1 d . . .
P1 P 0.13704(7) 0.27396(4) 0.64009(6) 0.0242(3) Uani 1 1 d . . .
P2 P 0.44879(7) 0.38293(4) 0.89890(6) 0.0238(3) Uani 1 1 d . . .
P3 P 0.10501(7) 0.42771(4) 0.62448(6) 0.0251(3) Uani 1 1 d . . .
P4 P 0.10789(7) 0.44369(4) 0.13279(6) 0.0255(3) Uani 1 1 d . . .
P5 P 0.46077(7) 0.38723(4) 0.41557(6) 0.0272(3) Uani 1 1 d . . .
P6 P 0.13494(7) 0.29160(4) 0.16829(7) 0.0264(3) Uani 1 1 d . . .
O1 O 0.29620(15) 0.34753(9) 0.70245(14) 0.0287(8) Uani 1 1 d . . .
O2 O 0.20456(16) 0.36749(9) 0.82307(14) 0.0273(8) Uani 1 1 d . . .
O3 O 0.16117(15) 0.30372(8) 0.70281(14) 0.0224(8) Uani 1 1 d . . .
O4 O 0.37380(16) 0.36642(9) 0.84765(14) 0.0275(8) Uani 1 1 d . . .
O5 O 0.15448(15) 0.39478(9) 0.67351(14) 0.0287(8) Uani 1 1 d . . .
O6 O 0.30761(16) 0.37713(9) 0.20524(14) 0.0285(8) Uani 1 1 d . . .
O7 O 0.22331(16) 0.38249(9) 0.33460(14) 0.0262(8) Uani 1 1 d . . .
O8 O 0.15674(15) 0.41350(9) 0.18796(14) 0.0284(8) Uani 1 1 d . . .
O9 O 0.38093(16) 0.39195(9) 0.36286(14) 0.0290(8) Uani 1 1 d . . .
O10 O 0.18102(16) 0.32424(9) 0.21989(14) 0.0280(8) Uani 1 1 d . . .
N1 N 0.2528(2) 0.27691(12) 0.87935(19) 0.0280(10) Uani 1 1 d . . .
N2 N 0.2879(2) 0.28965(12) 0.83528(19) 0.0275(10) Uani 1 1 d . . .
N3 N 0.3389(2) 0.26176(12) 0.83125(19) 0.0285(10) Uani 1 1 d . . .
N4 N 0.4152(2) 0.16274(14) 0.8924(2) 0.0527(14) Uani 1 1 d . . .
N5 N 0.2451(2) 0.19514(15) 0.9926(2) 0.0584(15) Uani 1 1 d . . .
N6 N 0.2897(2) 0.45380(12) 0.83932(19) 0.0265(10) Uani 1 1 d . . .
N7 N 0.2832(2) 0.43520(12) 0.7769(2) 0.0283(10) Uani 1 1 d . . .
N8 N 0.2943(2) 0.46135(12) 0.73017(19) 0.0294(10) Uani 1 1 d . . .
N9 N 0.3343(3) 0.56674(15) 0.7076(3) 0.0690(16) Uani 1 1 d . . .
N10 N 0.3206(3) 0.55018(14) 0.9276(2) 0.0540(14) Uani 1 1 d . . .
N11 N 0.3054(2) 0.48111(13) 0.2349(2) 0.0307(10) Uani 1 1 d . . .
N12 N 0.2877(2) 0.45715(12) 0.2807(2) 0.0295(10) Uani 1 1 d . . .
N13 N 0.2790(2) 0.47952(12) 0.3336(2) 0.0292(10) Uani 1 1 d . . .
N14 N 0.2887(2) 0.57969(13) 0.4044(2) 0.0475(13) Uani 1 1 d . . .
N15 N 0.3333(3) 0.58406(15) 0.1934(3) 0.0702(16) Uani 1 1 d . . .
N16 N 0.3216(2) 0.29198(12) 0.3747(2) 0.0300(10) Uani 1 1 d . . .
N17 N 0.3267(2) 0.30946(12) 0.3164(2) 0.0291(10) Uani 1 1 d . . .
N18 N 0.3571(2) 0.28366(12) 0.28138(19) 0.0289(10) Uani 1 1 d . . .
N19 N 0.4343(3) 0.18445(14) 0.2850(2) 0.0518(14) Uani 1 1 d . . .
N20 N 0.3517(3) 0.20006(16) 0.4736(3) 0.0644(16) Uani 1 1 d . . .
C1 C 0.1823(2) 0.22370(14) 0.6624(2) 0.0236(12) Uani 1 1 d . . .
C2 C 0.1942(3) 0.19769(16) 0.6125(3) 0.0377(14) Uani 1 1 d . . .
H2 H 0.1859 0.2079 0.5659 0.045 Uiso 1 1 calc R . .
C3 C 0.2184(3) 0.15670(17) 0.6305(3) 0.0468(15) Uani 1 1 d . . .
H3 H 0.2278 0.1392 0.5965 0.056 Uiso 1 1 calc R . .
C4 C 0.2286(3) 0.14167(16) 0.6968(3) 0.0463(15) Uani 1 1 d . . .
H4 H 0.2443 0.1135 0.7085 0.056 Uiso 1 1 calc R . .
C5 C 0.2164(3) 0.16672(17) 0.7464(3) 0.0442(15) Uani 1 1 d . . .
H5 H 0.2239 0.1561 0.7926 0.053 Uiso 1 1 calc R . .
C6 C 0.1931(3) 0.20776(15) 0.7294(3) 0.0332(13) Uani 1 1 d . . .
H6 H 0.1845 0.2251 0.7640 0.040 Uiso 1 1 calc R . .
C7 C 0.0386(2) 0.26007(13) 0.6131(2) 0.0197(11) Uani 1 1 d . . .
C8 C 0.0005(3) 0.26686(14) 0.6589(2) 0.0312(13) Uani 1 1 d . . .
H8 H 0.0233 0.2826 0.7014 0.037 Uiso 1 1 calc R . .
C9 C -0.0721(3) 0.25020(17) 0.6415(3) 0.0459(15) Uani 1 1 d . . .
H9 H -0.0988 0.2544 0.6727 0.055 Uiso 1 1 calc R . .
C10 C -0.1048(3) 0.22785(16) 0.5799(3) 0.0406(14) Uani 1 1 d . . .
H10 H -0.1542 0.2167 0.5685 0.049 Uiso 1 1 calc R . .
C11 C -0.0665(3) 0.22132(14) 0.5340(3) 0.0352(14) Uani 1 1 d . . .
H11 H -0.0898 0.2059 0.4911 0.042 Uiso 1 1 calc R . .
C12 C 0.0052(3) 0.23713(14) 0.5506(2) 0.0274(12) Uani 1 1 d . . .
H12 H 0.0319 0.2324 0.5195 0.033 Uiso 1 1 calc R . .
C13 C 0.1532(3) 0.29347(14) 0.5638(2) 0.0274(12) Uani 1 1 d . . .
C14 C 0.0963(3) 0.31498(14) 0.5098(2) 0.0343(13) Uani 1 1 d . . .
H14 H 0.0482 0.3190 0.5132 0.041 Uiso 1 1 calc R . .
C15 C 0.1103(3) 0.33037(15) 0.4516(3) 0.0452(16) Uani 1 1 d . . .
H15 H 0.0721 0.3453 0.4152 0.054 Uiso 1 1 calc R . .
C16 C 0.1802(4) 0.32402(18) 0.4467(3) 0.0533(18) Uani 1 1 d . . .
H16 H 0.1892 0.3338 0.4060 0.064 Uiso 1 1 calc R . .
C17 C 0.2368(3) 0.30366(17) 0.5002(3) 0.0518(17) Uani 1 1 d . . .
H17 H 0.2850 0.3001 0.4968 0.062 Uiso 1 1 calc R . .
C18 C 0.2238(3) 0.28860(15) 0.5581(3) 0.0362(14) Uani 1 1 d . . .
H18 H 0.2632 0.2746 0.5950 0.043 Uiso 1 1 calc R . .
C19 C 0.4481(3) 0.38498(14) 0.9879(2) 0.0254(12) Uani 1 1 d . . .
C20 C 0.3786(3) 0.38631(13) 0.9968(2) 0.0264(12) Uani 1 1 d . . .
H20 H 0.3330 0.3883 0.9562 0.032 Uiso 1 1 calc R . .
C21 C 0.3762(3) 0.38476(14) 1.0649(2) 0.0325(13) Uani 1 1 d . . .
H21 H 0.3287 0.3857 1.0707 0.039 Uiso 1 1 calc R . .
C22 C 0.4412(3) 0.38182(15) 1.1237(3) 0.0390(14) Uani 1 1 d . . .
H22 H 0.4390 0.3801 1.1701 0.047 Uiso 1 1 calc R . .
C23 C 0.5102(3) 0.38131(15) 1.1153(3) 0.0407(14) Uani 1 1 d . . .
H23 H 0.5555 0.3802 1.1563 0.049 Uiso 1 1 calc R . .
C24 C 0.5141(3) 0.38240(15) 1.0477(2) 0.0351(13) Uani 1 1 d . . .
H24 H 0.5618 0.3814 1.0424 0.042 Uiso 1 1 calc R . .
C25 C 0.5249(3) 0.34892(15) 0.9008(2) 0.0244(12) Uani 1 1 d . . .
C26 C 0.5099(3) 0.30778(16) 0.8796(2) 0.0335(13) Uani 1 1 d . . .
H26 H 0.4592 0.2980 0.8618 0.040 Uiso 1 1 calc R . .
C27 C 0.5684(3) 0.28044(15) 0.8840(2) 0.0362(14) Uani 1 1 d . . .
H27 H 0.5578 0.2521 0.8697 0.043 Uiso 1 1 calc R . .
C28 C 0.6417(3) 0.29477(16) 0.9093(2) 0.0355(13) Uani 1 1 d . . .
H28 H 0.6819 0.2760 0.9134 0.043 Uiso 1 1 calc R . .
C29 C 0.6574(3) 0.33594(17) 0.9287(2) 0.0378(14) Uani 1 1 d . . .
H29 H 0.7082 0.3456 0.9453 0.045 Uiso 1 1 calc R . .
C30 C 0.5993(3) 0.36355(15) 0.9241(2) 0.0289(12) Uani 1 1 d . . .
H30 H 0.6101 0.3921 0.9367 0.035 Uiso 1 1 calc R . .
C31 C 0.4740(2) 0.43316(14) 0.8747(2) 0.0261(12) Uani 1 1 d . . .
C32 C 0.4693(3) 0.43842(15) 0.8046(3) 0.0358(13) Uani 1 1 d . . .
H32 H 0.4482 0.4169 0.7705 0.043 Uiso 1 1 calc R . .
C33 C 0.4953(3) 0.47470(18) 0.7844(3) 0.0456(15) Uani 1 1 d . . .
H33 H 0.4909 0.4783 0.7362 0.055 Uiso 1 1 calc R . .
C34 C 0.5275(3) 0.50570(16) 0.8336(3) 0.0461(15) Uani 1 1 d . . .
H34 H 0.5464 0.5303 0.8195 0.055 Uiso 1 1 calc R . .
C35 C 0.5325(3) 0.50108(16) 0.9029(3) 0.0485(16) Uani 1 1 d . . .
H35 H 0.5542 0.5227 0.9367 0.058 Uiso 1 1 calc R . .
C36 C 0.5058(3) 0.46471(15) 0.9242(3) 0.0374(14) Uani 1 1 d . . .
H36 H 0.5094 0.4615 0.9723 0.045 Uiso 1 1 calc R . .
C37 C 0.0066(2) 0.41451(15) 0.5982(2) 0.0246(12) Uani 1 1 d . . .
C38 C -0.0141(3) 0.37388(16) 0.6075(3) 0.0385(14) Uani 1 1 d . . .
H38 H 0.0237 0.3536 0.6302 0.046 Uiso 1 1 calc R . .
C39 C -0.0892(3) 0.36293(17) 0.5838(3) 0.0526(16) Uani 1 1 d . . .
H39 H -0.1029 0.3349 0.5891 0.063 Uiso 1 1 calc R . .
C40 C -0.1451(3) 0.39230(18) 0.5523(3) 0.0458(15) Uani 1 1 d . . .
H40 H -0.1970 0.3846 0.5361 0.055 Uiso 1 1 calc R . .
C41 C -0.1247(3) 0.43264(17) 0.5449(2) 0.0399(14) Uani 1 1 d . . .
H41 H -0.1630 0.4529 0.5236 0.048 Uiso 1 1 calc R . .
C42 C -0.0495(3) 0.44445(15) 0.5677(2) 0.0329(13) Uani 1 1 d . . .
H42 H -0.0362 0.4726 0.5626 0.039 Uiso 1 1 calc R . .
C43 C 0.1254(3) 0.43422(13) 0.5442(2) 0.0258(12) Uani 1 1 d . . .
C44 C 0.0695(3) 0.43554(15) 0.4775(3) 0.0377(14) Uani 1 1 d . . .
H44 H 0.0183 0.4316 0.4726 0.045 Uiso 1 1 calc R . .
C45 C 0.0872(3) 0.44255(16) 0.4176(2) 0.0395(14) Uani 1 1 d . . .
H45 H 0.0481 0.4445 0.3719 0.047 Uiso 1 1 calc R . .
C46 C 0.1606(3) 0.44669(14) 0.4243(3) 0.0354(13) Uani 1 1 d . . .
H46 H 0.1729 0.4511 0.3830 0.042 Uiso 1 1 calc R . .
C47 C 0.2167(3) 0.44455(16) 0.4901(3) 0.0438(15) Uani 1 1 d . . .
H47 H 0.2680 0.4473 0.4941 0.053 Uiso 1 1 calc R . .
C48 C 0.2006(3) 0.43854(15) 0.5502(3) 0.0386(14) Uani 1 1 d . . .
H48 H 0.2402 0.4373 0.5957 0.046 Uiso 1 1 calc R . .
C49 C 0.1134(2) 0.47779(14) 0.6664(2) 0.0241(12) Uani 1 1 d . . .
C50 C 0.1058(3) 0.47995(16) 0.7331(3) 0.0373(14) Uani 1 1 d . . .
H50 H 0.1004 0.4549 0.7562 0.045 Uiso 1 1 calc R . .
C51 C 0.1061(3) 0.51815(19) 0.7660(3) 0.0483(16) Uani 1 1 d . . .
H51 H 0.0999 0.5193 0.8107 0.058 Uiso 1 1 calc R . .
C52 C 0.1154(3) 0.55446(18) 0.7332(3) 0.0510(17) Uani 1 1 d . . .
H52 H 0.1159 0.5807 0.7556 0.061 Uiso 1 1 calc R . .
C53 C 0.1241(3) 0.55297(16) 0.6680(3) 0.0425(15) Uani 1 1 d . . .
H53 H 0.1309 0.5781 0.6458 0.051 Uiso 1 1 calc R . .
C54 C 0.1229(2) 0.51468(16) 0.6347(2) 0.0320(13) Uani 1 1 d . . .
H54 H 0.1288 0.5139 0.5898 0.038 Uiso 1 1 calc R . .
C55 C 0.3360(3) 0.22982(15) 0.8744(2) 0.0250(12) Uani 1 1 d . . .
C56 C 0.2825(3) 0.23976(15) 0.9040(2) 0.0279(12) Uani 1 1 d . . .
C57 C 0.3803(3) 0.19289(17) 0.8840(3) 0.0361(14) Uani 1 1 d . . .
C58 C 0.2605(3) 0.21504(16) 0.9530(3) 0.0365(14) Uani 1 1 d . . .
C59 C 0.3082(3) 0.49886(15) 0.7637(3) 0.0280(13) Uani 1 1 d . . .
C60 C 0.3058(3) 0.49384(16) 0.8304(3) 0.0289(13) Uani 1 1 d . . .
C61 C 0.3235(3) 0.53614(18) 0.7305(3) 0.0456(16) Uani 1 1 d . . .
C62 C 0.3144(3) 0.52495(17) 0.8856(3) 0.0361(14) Uani 1 1 d . . .
C63 C 0.1113(3) 0.49574(15) 0.1681(2) 0.0281(13) Uani 1 1 d . . .
C64 C 0.0940(3) 0.49998(16) 0.2293(3) 0.0355(14) Uani 1 1 d . . .
H64 H 0.0844 0.4758 0.2520 0.043 Uiso 1 1 calc R . .
C65 C 0.0909(3) 0.53900(19) 0.2571(3) 0.0456(15) Uani 1 1 d . . .
H65 H 0.0805 0.5415 0.2997 0.055 Uiso 1 1 calc R . .
C66 C 0.1029(3) 0.57436(18) 0.2234(3) 0.0496(16) Uani 1 1 d . . .
H66 H 0.0997 0.6012 0.2423 0.060 Uiso 1 1 calc R . .
C67 C 0.1193(3) 0.57082(16) 0.1627(3) 0.0470(16) Uani 1 1 d . . .
H67 H 0.1277 0.5952 0.1396 0.056 Uiso 1 1 calc R . .
C68 C 0.1238(3) 0.53144(16) 0.1350(2) 0.0336(13) Uani 1 1 d . . .
H68 H 0.1354 0.5290 0.0931 0.040 Uiso 1 1 calc R . .
C69 C 0.1328(3) 0.44523(14) 0.0549(2) 0.0263(12) Uani 1 1 d . . .
C70 C 0.2071(3) 0.45463(15) 0.0625(3) 0.0352(13) Uani 1 1 d . . .
H70 H 0.2434 0.4610 0.1084 0.042 Uiso 1 1 calc R . .
C71 C 0.2281(3) 0.45473(16) 0.0033(3) 0.0454(15) Uani 1 1 d . . .
H71 H 0.2787 0.4611 0.0086 0.054 Uiso 1 1 calc R . .
C72 C 0.1754(3) 0.44551(15) -0.0633(3) 0.0433(15) Uani 1 1 d . . .
H72 H 0.1900 0.4454 -0.1037 0.052 Uiso 1 1 calc R . .
C73 C 0.1023(3) 0.43649(15) -0.0716(3) 0.0421(15) Uani 1 1 d . . .
H73 H 0.0665 0.4304 -0.1178 0.051 Uiso 1 1 calc R . .
C74 C 0.0796(3) 0.43616(14) -0.0128(2) 0.0337(13) Uani 1 1 d . . .
H74 H 0.0288 0.4298 -0.0189 0.040 Uiso 1 1 calc R . .
C75 C 0.0097(2) 0.42902(14) 0.1050(2) 0.0222(11) Uani 1 1 d . . .
C76 C -0.0480(3) 0.45653(15) 0.0688(2) 0.0378(14) Uani 1 1 d . . .
H76 H -0.0361 0.4841 0.0588 0.045 Uiso 1 1 calc R . .
C77 C -0.1229(3) 0.44402(18) 0.0471(2) 0.0409(15) Uani 1 1 d . . .
H77 H -0.1623 0.4627 0.0213 0.049 Uiso 1 1 calc R . .
C78 C -0.1395(3) 0.40451(18) 0.0632(3) 0.0445(15) Uani 1 1 d . . .
H78 H -0.1908 0.3960 0.0491 0.053 Uiso 1 1 calc R . .
C79 C -0.0833(3) 0.37723(18) 0.0993(3) 0.0555(17) Uani 1 1 d . . .
H79 H -0.0955 0.3497 0.1095 0.067 Uiso 1 1 calc R . .
C80 C -0.0083(3) 0.38967(16) 0.1210(3) 0.0436(15) Uani 1 1 d . . .
H80 H 0.0307 0.3709 0.1470 0.052 Uiso 1 1 calc R . .
C81 C 0.5085(2) 0.34477(15) 0.3925(3) 0.0285(13) Uani 1 1 d . . .
C82 C 0.5181(3) 0.34715(17) 0.3269(3) 0.0454(15) Uani 1 1 d . . .
H82 H 0.5030 0.3717 0.2984 0.054 Uiso 1 1 calc R . .
C83 C 0.5495(3) 0.31387(18) 0.3032(3) 0.0500(16) Uani 1 1 d . . .
H83 H 0.5551 0.3153 0.2582 0.060 Uiso 1 1 calc R . .
C84 C 0.5724(3) 0.27887(17) 0.3449(3) 0.0448(15) Uani 1 1 d . . .
H84 H 0.5942 0.2561 0.3289 0.054 Uiso 1 1 calc R . .
C85 C 0.5639(3) 0.27671(16) 0.4102(3) 0.0414(15) Uani 1 1 d . . .
H85 H 0.5801 0.2524 0.4390 0.050 Uiso 1 1 calc R . .
C86 C 0.5323(3) 0.30950(15) 0.4335(3) 0.0345(13) Uani 1 1 d . . .
H86 H 0.5268 0.3077 0.4785 0.041 Uiso 1 1 calc R . .
C87 C 0.4612(3) 0.37848(14) 0.5042(2) 0.0285(12) Uani 1 1 d . . .
C88 C 0.3925(3) 0.37453(15) 0.5139(3) 0.0379(14) Uani 1 1 d . . .
H88 H 0.3460 0.3761 0.4743 0.045 Uiso 1 1 calc R . .
C89 C 0.3931(3) 0.36829(15) 0.5826(3) 0.0444(15) Uani 1 1 d . . .
H89 H 0.3467 0.3660 0.5900 0.053 Uiso 1 1 calc R . .
C90 C 0.4597(4) 0.36535(15) 0.6393(3) 0.0485(16) Uani 1 1 d . . .
H90 H 0.4590 0.3607 0.6857 0.058 Uiso 1 1 calc R . .
C91 C 0.5286(3) 0.36900(15) 0.6305(3) 0.0464(16) Uani 1 1 d . . .
H91 H 0.5748 0.3671 0.6704 0.056 Uiso 1 1 calc R . .
C92 C 0.5288(3) 0.37553(14) 0.5625(3) 0.0363(13) Uani 1 1 d . . .
H92 H 0.5755 0.3780 0.5556 0.044 Uiso 1 1 calc R . .
C93 C 0.5121(3) 0.43468(15) 0.4175(2) 0.0268(12) Uani 1 1 d . . .
C94 C 0.5879(3) 0.43562(17) 0.4275(3) 0.0456(15) Uani 1 1 d . . .
H94 H 0.6156 0.4103 0.4336 0.055 Uiso 1 1 calc R . .
C95 C 0.6238(3) 0.4739(2) 0.4285(3) 0.0574(17) Uani 1 1 d . . .
H95 H 0.6759 0.4747 0.4351 0.069 Uiso 1 1 calc R . .
C96 C 0.5833(4) 0.51010(19) 0.4201(3) 0.0552(18) Uani 1 1 d . . .
H96 H 0.6077 0.5362 0.4208 0.066 Uiso 1 1 calc R . .
C97 C 0.5091(4) 0.50954(17) 0.4107(3) 0.0536(17) Uani 1 1 d . . .
H97 H 0.4818 0.5350 0.4046 0.064 Uiso 1 1 calc R . .
C98 C 0.4730(3) 0.47191(16) 0.4099(2) 0.0404(15) Uani 1 1 d . . .
H98 H 0.4211 0.4717 0.4041 0.048 Uiso 1 1 calc R . .
C99 C 0.0476(3) 0.28427(15) 0.1815(2) 0.0299(13) Uani 1 1 d . . .
C100 C 0.0326(3) 0.30756(16) 0.2325(2) 0.0391(14) Uani 1 1 d . . .
H100 H 0.0672 0.3285 0.2587 0.047 Uiso 1 1 calc R . .
C101 C -0.0333(4) 0.3003(2) 0.2454(3) 0.0647(19) Uani 1 1 d . . .
H101 H -0.0438 0.3163 0.2804 0.078 Uiso 1 1 calc R . .
C102 C -0.0833(3) 0.2701(2) 0.2077(4) 0.065(2) Uani 1 1 d . . .
H102 H -0.1287 0.2658 0.2164 0.078 Uiso 1 1 calc R . .
C103 C -0.0692(3) 0.2465(2) 0.1584(4) 0.0646(19) Uani 1 1 d . . .
H103 H -0.1038 0.2253 0.1333 0.077 Uiso 1 1 calc R . .
C104 C -0.0038(3) 0.25335(16) 0.1443(3) 0.0489(16) Uani 1 1 d . . .
H104 H 0.0061 0.2369 0.1093 0.059 Uiso 1 1 calc R . .
C105 C 0.1776(2) 0.24070(14) 0.1842(2) 0.0252(12) Uani 1 1 d . . .
C106 C 0.1839(3) 0.22139(15) 0.2485(3) 0.0342(13) Uani 1 1 d . . .
H106 H 0.1669 0.2355 0.2814 0.041 Uiso 1 1 calc R . .
C107 C 0.2146(3) 0.18193(15) 0.2642(3) 0.0374(14) Uani 1 1 d . . .
H107 H 0.2201 0.1693 0.3086 0.045 Uiso 1 1 calc R . .
C108 C 0.2374(3) 0.16065(16) 0.2161(3) 0.0416(15) Uani 1 1 d . . .
H108 H 0.2575 0.1332 0.2267 0.050 Uiso 1 1 calc R . .
C109 C 0.2308(3) 0.17958(16) 0.1522(3) 0.0418(15) Uani 1 1 d . . .
H109 H 0.2469 0.1651 0.1191 0.050 Uiso 1 1 calc R . .
C110 C 0.2008(3) 0.21941(15) 0.1361(3) 0.0350(14) Uani 1 1 d . . .
H110 H 0.1962 0.2321 0.0920 0.042 Uiso 1 1 calc R . .
C111 C 0.1197(3) 0.30726(13) 0.0784(2) 0.0249(12) Uani 1 1 d . . .
C112 C 0.1830(3) 0.31504(14) 0.0612(3) 0.0331(13) Uani 1 1 d . . .
H112 H 0.2321 0.3116 0.0965 0.040 Uiso 1 1 calc R . .
C113 C 0.1749(3) 0.32759(14) -0.0061(3) 0.0424(14) Uani 1 1 d . . .
H113 H 0.2185 0.3318 -0.0179 0.051 Uiso 1 1 calc R . .
C114 C 0.1040(4) 0.33421(16) -0.0572(3) 0.0495(17) Uani 1 1 d . . .
H114 H 0.0987 0.3428 -0.1040 0.059 Uiso 1 1 calc R . .
C115 C 0.0406(3) 0.32830(16) -0.0397(3) 0.0459(15) Uani 1 1 d . . .
H115 H -0.0083 0.3337 -0.0743 0.055 Uiso 1 1 calc R . .
C116 C 0.0480(3) 0.31462(14) 0.0278(3) 0.0368(14) Uani 1 1 d . . .
H116 H 0.0044 0.3103 0.0395 0.044 Uiso 1 1 calc R . .
C117 C 0.2921(3) 0.51953(15) 0.3210(3) 0.0269(12) Uani 1 1 d . . .
C118 C 0.3084(3) 0.52034(15) 0.2594(3) 0.0276(12) Uani 1 1 d . . .
C119 C 0.2895(3) 0.55289(17) 0.3670(3) 0.0330(13) Uani 1 1 d . . .
C120 C 0.3233(3) 0.55558(17) 0.2224(3) 0.0418(15) Uani 1 1 d . . .
C121 C 0.3729(3) 0.24820(15) 0.3197(2) 0.0257(12) Uani 1 1 d . . .
C122 C 0.3510(3) 0.25354(15) 0.3778(3) 0.0279(12) Uani 1 1 d . . .
C123 C 0.4068(3) 0.21288(17) 0.2998(3) 0.0368(14) Uani 1 1 d . . .
C124 C 0.3513(3) 0.22416(17) 0.4313(3) 0.0384(14) Uani 1 1 d . . .

loop_
_atom_site_aniso_label
_atom_site_aniso_U_11
_atom_site_aniso_U_22
_atom_site_aniso_U_33
_atom_site_aniso_U_23
_atom_site_aniso_U_13
_atom_site_aniso_U_12
U1 0.02267(11) 0.02152(11) 0.02042(10) -0.00052(9) 0.00655(8) -0.00032(9)
U2 0.02348(11) 0.01953(11) 0.02052(10) 0.00105(8) 0.00872(8) 0.00054(9)
P1 0.0238(8) 0.0252(8) 0.0227(7) -0.0005(6) 0.0076(6) -0.0024(6)
P2 0.0198(7) 0.0251(8) 0.0242(7) -0.0004(6) 0.0053(6) -0.0004(6)
P3 0.0238(8) 0.0256(8) 0.0234(8) 0.0012(6) 0.0059(6) 0.0008(6)
P4 0.0254(8) 0.0256(8) 0.0241(8) 0.0023(6) 0.0074(6) 0.0046(6)
P5 0.0246(8) 0.0265(8) 0.0253(7) -0.0004(6) 0.0030(6) 0.0005(6)
P6 0.0230(8) 0.0233(8) 0.0323(8) -0.0030(6) 0.0095(6) -0.0011(6)
O1 0.030(2) 0.042(2) 0.0179(18) -0.0051(15) 0.0123(15) -0.0024(16)
O2 0.031(2) 0.029(2) 0.0272(19) -0.0029(15) 0.0171(16) 0.0015(15)
O3 0.0276(19) 0.0214(19) 0.0184(17) -0.0038(14) 0.0085(14) -0.0033(15)
O4 0.0233(19) 0.029(2) 0.0234(18) -0.0027(15) 0.0007(15) -0.0012(15)
O5 0.0260(19) 0.024(2) 0.0288(18) 0.0032(15) 0.0015(15) 0.0028(15)
O6 0.035(2) 0.0246(19) 0.0322(19) -0.0008(15) 0.0203(16) -0.0004(16)
O7 0.037(2) 0.0244(19) 0.0251(18) 0.0045(15) 0.0206(15) 0.0008(16)
O8 0.0250(19) 0.028(2) 0.0265(19) 0.0043(15) 0.0031(15) 0.0023(15)
O9 0.0254(19) 0.024(2) 0.0310(19) 0.0018(15) 0.0027(15) 0.0057(15)
O10 0.030(2) 0.0227(19) 0.0271(19) -0.0029(15) 0.0048(15) -0.0031(15)
N1 0.027(3) 0.030(3) 0.025(2) 0.005(2) 0.006(2) 0.006(2)
N2 0.024(3) 0.030(3) 0.026(2) 0.002(2) 0.006(2) -0.001(2)
N3 0.026(3) 0.022(3) 0.036(3) -0.003(2) 0.009(2) -0.003(2)
N4 0.051(3) 0.042(3) 0.070(4) 0.010(3) 0.027(3) 0.007(3)
N5 0.052(3) 0.074(4) 0.059(4) 0.032(3) 0.031(3) 0.020(3)
N6 0.028(2) 0.027(3) 0.023(2) -0.001(2) 0.0079(19) 0.000(2)
N7 0.027(3) 0.028(3) 0.028(3) 0.004(2) 0.006(2) 0.003(2)
N8 0.028(3) 0.026(3) 0.029(3) 0.002(2) 0.005(2) -0.004(2)
N9 0.116(5) 0.034(3) 0.082(4) 0.010(3) 0.066(4) 0.005(3)
N10 0.072(4) 0.036(3) 0.056(3) -0.014(3) 0.026(3) -0.007(3)
N11 0.032(3) 0.028(3) 0.031(3) 0.002(2) 0.011(2) -0.002(2)
N12 0.026(3) 0.029(3) 0.029(3) 0.004(2) 0.005(2) 0.003(2)
N13 0.027(3) 0.026(3) 0.037(3) 0.004(2) 0.015(2) -0.001(2)
N14 0.057(3) 0.035(3) 0.053(3) -0.009(2) 0.023(3) -0.001(3)
N15 0.105(4) 0.044(4) 0.095(4) 0.012(3) 0.076(4) 0.000(3)
N16 0.030(3) 0.027(3) 0.033(3) 0.005(2) 0.011(2) 0.006(2)
N17 0.027(3) 0.028(3) 0.031(3) 0.000(2) 0.010(2) 0.002(2)
N18 0.028(3) 0.026(3) 0.032(3) 0.002(2) 0.010(2) 0.001(2)
N19 0.063(4) 0.041(3) 0.049(3) -0.002(3) 0.018(3) 0.015(3)
N20 0.048(3) 0.075(4) 0.069(4) 0.035(3) 0.021(3) 0.011(3)
C1 0.019(3) 0.029(3) 0.022(3) 0.000(2) 0.007(2) -0.003(2)
C2 0.042(4) 0.037(4) 0.036(3) 0.003(3) 0.016(3) 0.005(3)
C3 0.049(4) 0.041(4) 0.058(4) -0.009(3) 0.029(3) 0.006(3)
C4 0.041(4) 0.021(3) 0.066(4) 0.004(3) 0.006(3) 0.005(3)
C5 0.047(4) 0.034(4) 0.037(3) 0.010(3) -0.001(3) -0.002(3)
C6 0.035(3) 0.029(3) 0.033(3) -0.008(3) 0.009(3) -0.003(3)
C7 0.022(3) 0.017(3) 0.021(3) 0.001(2) 0.009(2) 0.002(2)
C8 0.030(3) 0.031(3) 0.034(3) -0.002(2) 0.013(3) -0.006(3)
C9 0.036(4) 0.066(4) 0.044(4) 0.004(3) 0.024(3) -0.007(3)
C10 0.026(3) 0.046(4) 0.050(4) 0.001(3) 0.013(3) -0.014(3)
C11 0.033(4) 0.029(3) 0.038(3) -0.001(3) 0.006(3) 0.001(3)
C12 0.026(3) 0.028(3) 0.029(3) -0.005(2) 0.011(2) -0.006(2)
C13 0.033(3) 0.029(3) 0.020(3) -0.002(2) 0.009(2) -0.004(3)
C14 0.044(4) 0.027(3) 0.035(3) 0.003(3) 0.018(3) -0.007(3)
C15 0.074(5) 0.025(3) 0.034(4) 0.009(3) 0.016(3) -0.011(3)
C16 0.083(5) 0.055(4) 0.037(4) -0.007(3) 0.039(4) -0.035(4)
C17 0.061(5) 0.055(4) 0.055(4) -0.010(3) 0.039(4) -0.030(3)
C18 0.031(3) 0.048(4) 0.032(3) -0.005(3) 0.014(3) -0.012(3)
C19 0.025(3) 0.024(3) 0.027(3) 0.006(2) 0.009(2) 0.002(2)
C20 0.026(3) 0.024(3) 0.026(3) 0.001(2) 0.006(2) 0.002(2)
C21 0.035(3) 0.036(3) 0.033(3) 0.000(3) 0.019(3) 0.004(3)
C22 0.053(4) 0.041(3) 0.025(3) 0.004(3) 0.017(3) -0.001(3)
C23 0.034(4) 0.052(4) 0.029(3) 0.000(3) 0.003(3) -0.005(3)
C24 0.026(3) 0.048(4) 0.030(3) 0.006(3) 0.009(3) 0.001(3)
C25 0.024(3) 0.034(3) 0.015(3) 0.001(2) 0.007(2) 0.000(3)
C26 0.025(3) 0.040(4) 0.039(3) 0.003(3) 0.015(3) 0.000(3)
C27 0.044(4) 0.027(3) 0.041(3) -0.005(3) 0.019(3) 0.004(3)
C28 0.037(4) 0.040(4) 0.033(3) 0.004(3) 0.017(3) 0.015(3)
C29 0.025(3) 0.053(4) 0.034(3) 0.000(3) 0.009(3) -0.003(3)
C30 0.028(3) 0.028(3) 0.031(3) 0.001(2) 0.012(2) 0.000(3)
C31 0.024(3) 0.028(3) 0.025(3) 0.002(2) 0.007(2) 0.000(2)
C32 0.042(4) 0.032(3) 0.036(3) 0.002(3) 0.016(3) -0.002(3)
C33 0.061(4) 0.052(4) 0.035(4) 0.005(3) 0.029(3) 0.004(3)
C34 0.059(4) 0.032(4) 0.060(4) 0.011(3) 0.037(3) -0.005(3)
C35 0.062(4) 0.034(4) 0.058(4) -0.011(3) 0.032(3) -0.021(3)
C36 0.046(4) 0.031(3) 0.037(3) -0.001(3) 0.017(3) -0.006(3)
C37 0.022(3) 0.028(3) 0.026(3) -0.003(2) 0.011(2) 0.001(3)
C38 0.029(3) 0.032(4) 0.052(4) 0.006(3) 0.012(3) 0.005(3)
C39 0.042(4) 0.031(4) 0.082(5) 0.000(3) 0.020(3) -0.008(3)
C40 0.026(3) 0.053(4) 0.061(4) -0.007(3) 0.017(3) -0.008(3)
C41 0.027(3) 0.050(4) 0.041(3) 0.004(3) 0.010(3) 0.009(3)
C42 0.031(3) 0.031(3) 0.037(3) 0.005(3) 0.012(3) 0.001(3)
C43 0.029(3) 0.021(3) 0.026(3) -0.007(2) 0.007(2) -0.001(2)
C44 0.024(3) 0.049(4) 0.041(4) 0.006(3) 0.014(3) 0.004(3)
C45 0.032(4) 0.065(4) 0.019(3) 0.001(3) 0.007(3) 0.006(3)
C46 0.043(4) 0.035(3) 0.036(3) 0.001(3) 0.024(3) 0.005(3)
C47 0.025(3) 0.063(4) 0.050(4) -0.011(3) 0.022(3) -0.005(3)
C48 0.030(3) 0.058(4) 0.027(3) -0.007(3) 0.009(3) -0.002(3)
C49 0.019(3) 0.020(3) 0.030(3) 0.003(2) 0.005(2) 0.002(2)
C50 0.039(3) 0.038(4) 0.036(3) 0.000(3) 0.015(3) -0.002(3)
C51 0.047(4) 0.052(4) 0.049(4) -0.025(3) 0.021(3) -0.003(3)
C52 0.037(4) 0.043(4) 0.063(5) -0.027(4) 0.006(3) 0.001(3)
C53 0.036(4) 0.027(4) 0.057(4) 0.007(3) 0.009(3) 0.000(3)
C54 0.032(3) 0.033(3) 0.029(3) -0.007(3) 0.009(2) -0.006(3)
C55 0.024(3) 0.023(3) 0.024(3) 0.000(2) 0.004(2) -0.002(2)
C56 0.029(3) 0.031(3) 0.020(3) 0.001(2) 0.004(2) 0.002(3)
C57 0.035(4) 0.036(4) 0.041(4) 0.005(3) 0.019(3) 0.002(3)
C58 0.034(3) 0.041(4) 0.036(4) 0.013(3) 0.016(3) 0.014(3)
C59 0.025(3) 0.025(3) 0.032(3) 0.002(3) 0.008(3) 0.001(2)
C60 0.025(3) 0.030(3) 0.028(3) -0.003(3) 0.005(2) -0.003(3)
C61 0.063(4) 0.030(4) 0.054(4) -0.002(3) 0.033(3) -0.001(3)
C62 0.035(3) 0.025(3) 0.045(4) 0.010(3) 0.011(3) -0.002(3)
C63 0.031(3) 0.026(3) 0.022(3) -0.006(2) 0.004(2) 0.003(2)
C64 0.038(3) 0.034(4) 0.034(3) -0.003(3) 0.012(3) -0.007(3)
C65 0.042(4) 0.055(4) 0.041(4) -0.017(3) 0.017(3) -0.008(3)
C66 0.031(4) 0.037(4) 0.071(5) -0.018(4) 0.008(3) 0.004(3)
C67 0.053(4) 0.023(4) 0.061(4) 0.007(3) 0.016(3) 0.001(3)
C68 0.036(3) 0.031(3) 0.034(3) 0.003(3) 0.014(3) -0.001(3)
C69 0.025(3) 0.023(3) 0.031(3) 0.004(2) 0.010(3) 0.008(2)
C70 0.035(4) 0.044(4) 0.028(3) 0.005(3) 0.012(3) 0.007(3)
C71 0.042(4) 0.053(4) 0.050(4) 0.012(3) 0.028(3) 0.005(3)
C72 0.060(4) 0.038(4) 0.040(4) 0.012(3) 0.028(3) 0.016(3)
C73 0.055(4) 0.043(4) 0.030(3) -0.005(3) 0.018(3) 0.002(3)
C74 0.048(4) 0.028(3) 0.028(3) 0.005(3) 0.018(3) 0.009(3)
C75 0.023(3) 0.022(3) 0.022(3) 0.003(2) 0.008(2) 0.003(2)
C76 0.043(4) 0.026(3) 0.044(4) 0.009(3) 0.016(3) 0.011(3)
C77 0.027(3) 0.052(4) 0.039(3) 0.006(3) 0.007(3) 0.011(3)
C78 0.030(3) 0.052(4) 0.050(4) -0.009(3) 0.012(3) -0.011(3)
C79 0.037(4) 0.042(4) 0.080(5) 0.011(3) 0.013(3) -0.007(3)
C80 0.036(4) 0.032(4) 0.059(4) 0.007(3) 0.013(3) 0.003(3)
C81 0.015(3) 0.033(3) 0.034(3) -0.003(3) 0.004(2) 0.000(2)
C82 0.054(4) 0.043(4) 0.042(4) 0.003(3) 0.022(3) 0.016(3)
C83 0.055(4) 0.059(4) 0.043(4) 0.000(3) 0.026(3) 0.012(3)
C84 0.032(4) 0.042(4) 0.064(4) -0.015(3) 0.022(3) 0.003(3)
C85 0.039(4) 0.030(4) 0.053(4) 0.006(3) 0.014(3) 0.008(3)
C86 0.033(3) 0.031(3) 0.043(3) 0.004(3) 0.017(3) 0.006(3)
C87 0.034(3) 0.022(3) 0.023(3) -0.002(2) 0.003(3) 0.001(3)
C88 0.033(3) 0.041(4) 0.042(4) -0.007(3) 0.016(3) -0.006(3)
C89 0.042(4) 0.051(4) 0.046(4) -0.004(3) 0.023(3) -0.005(3)
C90 0.077(5) 0.038(4) 0.035(4) -0.002(3) 0.025(4) 0.001(3)
C91 0.060(4) 0.040(4) 0.027(3) -0.001(3) 0.002(3) 0.005(3)
C92 0.033(3) 0.038(3) 0.036(3) 0.001(3) 0.010(3) -0.001(3)
C93 0.024(3) 0.028(3) 0.022(3) -0.001(2) 0.001(2) -0.005(3)
C94 0.037(4) 0.046(4) 0.051(4) -0.002(3) 0.013(3) -0.008(3)
C95 0.031(4) 0.067(5) 0.076(5) -0.008(4) 0.022(3) -0.025(4)
C96 0.067(5) 0.043(4) 0.041(4) 0.003(3) 0.002(4) -0.023(4)
C97 0.059(5) 0.033(4) 0.050(4) 0.002(3) -0.003(3) 0.002(3)
C98 0.040(4) 0.022(3) 0.051(4) -0.005(3) 0.007(3) -0.005(3)
C99 0.029(3) 0.028(3) 0.033(3) 0.005(3) 0.012(3) 0.004(3)
C100 0.035(4) 0.051(4) 0.033(3) 0.003(3) 0.014(3) 0.002(3)
C101 0.055(5) 0.103(6) 0.044(4) 0.017(4) 0.027(4) 0.021(4)
C102 0.030(4) 0.104(6) 0.072(5) 0.037(4) 0.031(4) 0.015(4)
C103 0.040(4) 0.064(5) 0.094(6) 0.009(4) 0.029(4) -0.007(4)
C104 0.034(4) 0.039(4) 0.072(4) -0.002(3) 0.018(3) -0.001(3)
C105 0.021(3) 0.022(3) 0.032(3) -0.006(3) 0.009(2) -0.003(2)
C106 0.043(4) 0.030(3) 0.030(3) -0.003(3) 0.014(3) 0.004(3)
C107 0.044(4) 0.024(3) 0.039(3) 0.006(3) 0.009(3) -0.003(3)
C108 0.042(4) 0.025(3) 0.055(4) -0.001(3) 0.014(3) 0.005(3)
C109 0.052(4) 0.039(4) 0.042(4) -0.008(3) 0.027(3) 0.007(3)
C110 0.045(4) 0.026(3) 0.037(3) -0.002(3) 0.019(3) 0.006(3)
C111 0.030(3) 0.021(3) 0.022(3) -0.002(2) 0.007(2) 0.002(2)
C112 0.038(3) 0.030(3) 0.036(3) 0.002(3) 0.019(3) -0.003(3)
C113 0.057(4) 0.028(3) 0.054(4) 0.000(3) 0.035(3) -0.001(3)
C114 0.089(5) 0.029(4) 0.031(4) 0.002(3) 0.023(4) -0.005(4)
C115 0.058(4) 0.045(4) 0.025(3) -0.002(3) 0.003(3) 0.006(3)
C116 0.030(3) 0.040(4) 0.037(3) -0.005(3) 0.008(3) 0.000(3)
C117 0.024(3) 0.021(3) 0.036(3) 0.000(3) 0.011(3) 0.002(2)
C118 0.028(3) 0.022(3) 0.032(3) 0.003(3) 0.010(3) -0.002(2)
C119 0.032(3) 0.027(3) 0.040(4) 0.008(3) 0.013(3) 0.001(3)
C120 0.053(4) 0.032(4) 0.051(4) 0.002(3) 0.031(3) 0.002(3)
C121 0.025(3) 0.022(3) 0.029(3) -0.003(3) 0.008(2) 0.004(2)
C122 0.021(3) 0.025(3) 0.034(3) 0.007(3) 0.007(3) 0.004(2)
C123 0.035(4) 0.034(4) 0.036(3) 0.002(3) 0.008(3) 0.001(3)
C124 0.025(3) 0.042(4) 0.045(4) 0.004(3) 0.009(3) 0.007(3)

loop_
_atom_type_symbol
_atom_type_description
_atom_type_scat_dispersion_real
_atom_type_scat_dispersion_imag
_atom_type_scat_source
C C 0.0033 0.0016 'International Tables Vol C Tables 4.2.6.8 and 6.1.1.4'
H H 0.0000 0.0000 'International Tables Vol C Tables 4.2.6.8 and 6.1.1.4'
N N 0.0061 0.0033 'International Tables Vol C Tables 4.2.6.8 and 6.1.1.4'
O O 0.0106 0.0060 'International Tables Vol C Tables 4.2.6.8 and 6.1.1.4'
P P 0.1023 0.0942 'International Tables Vol C Tables 4.2.6.8 and 6.1.1.4'
U U -9.6767 9.6646 'International Tables Vol C Tables 4.2.6.8 and 6.1.1.4'

loop_
_exptl_crystal_face_index_h
_exptl_crystal_face_index_k
_exptl_crystal_face_index_l
_exptl_crystal_face_perp_dist
0 1 0 0.005000
0 -1 0 0.010000
4 0 -1 0.050000
-5 0 -1 0.040000
0 0 1 0.050000
0 0 -1 0.050000
-13 1 15 0.060000
13 -1 -15 0.060000

loop_
_geom_angle_atom_site_label_1
_geom_angle_atom_site_label_2
_geom_angle_atom_site_label_3
_geom_angle
_geom_angle_site_symmetry_1
_geom_angle_site_symmetry_3
_geom_angle_publ_flag
O1 U1 O2 179.80(15) . . ?
O1 U1 O5 90.39(11) . . ?
O2 U1 O5 89.63(12) . . ?
O1 U1 O4 84.80(11) . . ?
O2 U1 O4 95.07(11) . . ?
O5 U1 O4 140.79(10) . . ?
O1 U1 O3 87.87(11) . . ?
O2 U1 O3 92.33(11) . . ?
O5 U1 O3 76.92(9) . . ?
O4 U1 O3 141.41(9) . . ?
O1 U1 N7 95.17(13) . . ?
O2 U1 N7 84.65(13) . . ?
O5 U1 N7 71.46(10) . . ?
O4 U1 N7 70.29(10) . . ?
O3 U1 N7 148.23(10) . . ?
O1 U1 N2 97.79(13) . . ?
O2 U1 N2 82.30(13) . . ?
O5 U1 N2 146.84(11) . . ?
O4 U1 N2 72.20(10) . . ?
O3 U1 N2 71.38(10) . . ?
N7 U1 N2 138.82(11) . . ?
O7 U2 O6 179.06(13) . . ?
O7 U2 O9 86.93(11) . . ?
O6 U2 O9 92.71(12) . . ?
O7 U2 O10 86.43(11) . . ?
O6 U2 O10 94.40(12) . . ?
O9 U2 O10 139.95(10) . . ?
O7 U2 O8 88.56(11) . . ?
O6 U2 O8 91.20(11) . . ?
O9 U2 O8 142.79(10) . . ?
O10 U2 O8 76.40(9) . . ?
O7 U2 N12 89.37(13) . . ?
O6 U2 N12 89.70(13) . . ?
O9 U2 N12 71.45(10) . . ?
O10 U2 N12 147.80(10) . . ?
O8 U2 N12 71.58(10) . . ?
O7 U2 N17 92.79(13) . . ?
O6 U2 N17 87.92(13) . . ?
O9 U2 N17 71.66(10) . . ?
O10 U2 N17 69.28(10) . . ?
O8 U2 N17 145.49(10) . . ?
N12 U2 N17 142.87(11) . . ?
O3 P1 C13 113.77(19) . . ?
O3 P1 C1 112.46(19) . . ?
C13 P1 C1 108.1(2) . . ?
O3 P1 C7 111.78(19) . . ?
C13 P1 C7 108.2(2) . . ?
C1 P1 C7 101.8(2) . . ?
O4 P2 C31 113.87(19) . . ?
O4 P2 C19 110.1(2) . . ?
C31 P2 C19 109.8(2) . . ?
O4 P2 C25 110.7(2) . . ?
C31 P2 C25 104.7(2) . . ?
C19 P2 C25 107.5(2) . . ?
O5 P3 C49 112.85(19) . . ?
O5 P3 C37 111.1(2) . . ?
C49 P3 C37 104.6(2) . . ?
O5 P3 C43 112.2(2) . . ?
C49 P3 C43 107.9(2) . . ?
C37 P3 C43 107.7(2) . . ?
O8 P4 C69 111.86(19) . . ?
O8 P4 C63 112.16(19) . . ?
C69 P4 C63 109.7(2) . . ?
O8 P4 C75 110.54(19) . . ?
C69 P4 C75 108.0(2) . . ?
C63 P4 C75 104.2(2) . . ?
O9 P5 C81 111.69(19) . . ?
O9 P5 C93 109.23(19) . . ?
C81 P5 C93 108.9(2) . . ?
O9 P5 C87 110.5(2) . . ?
C81 P5 C87 108.7(2) . . ?
C93 P5 C87 107.7(2) . . ?
O10 P6 C99 109.0(2) . . ?
O10 P6 C105 113.21(19) . . ?
C99 P6 C105 103.8(2) . . ?
O10 P6 C111 109.92(19) . . ?
C99 P6 C111 111.6(2) . . ?
C105 P6 C111 109.2(2) . . ?
P1 O3 U1 144.20(17) . . ?
P2 O4 U1 166.64(18) . . ?
P3 O5 U1 166.12(17) . . ?
P4 O8 U2 161.31(18) . . ?
P5 O9 U2 162.55(18) . . ?
P6 O10 U2 161.75(18) . . ?
C56 N1 N2 105.6(4) . . ?
N3 N2 N1 112.3(4) . . ?
N3 N2 U1 125.7(3) . . ?
N1 N2 U1 121.8(3) . . ?
N2 N3 C55 105.2(4) . . ?
C60 N6 N7 104.1(4) . . ?
N8 N7 N6 113.3(4) . . ?
N8 N7 U1 128.8(3) . . ?
N6 N7 U1 117.9(3) . . ?
N7 N8 C59 104.8(4) . . ?
N12 N11 C118 105.7(4) . . ?
N11 N12 N13 112.2(4) . . ?
N11 N12 U2 125.8(3) . . ?
N13 N12 U2 121.9(3) . . ?
N12 N13 C117 105.7(4) . . ?
N17 N16 C122 105.2(4) . . ?
N16 N17 N18 112.8(4) . . ?
N16 N17 U2 121.5(3) . . ?
N18 N17 U2 125.1(3) . . ?
C121 N18 N17 105.4(4) . . ?
C6 C1 C2 118.7(5) . . ?
C6 C1 P1 117.3(4) . . ?
C2 C1 P1 123.0(4) . . ?
C1 C2 C3 120.2(5) . . ?
C1 C2 H2 119.9 . . ?
C3 C2 H2 119.9 . . ?
C4 C3 C2 120.0(5) . . ?
C4 C3 H3 120.0 . . ?
C2 C3 H3 120.0 . . ?
C5 C4 C3 120.6(5) . . ?
C5 C4 H4 119.7 . . ?
C3 C4 H4 119.7 . . ?
C4 C5 C6 119.9(5) . . ?
C4 C5 H5 120.0 . . ?
C6 C5 H5 120.0 . . ?
C1 C6 C5 120.6(5) . . ?
C1 C6 H6 119.7 . . ?
C5 C6 H6 119.7 . . ?
C8 C7 C12 120.5(4) . . ?
C8 C7 P1 120.0(3) . . ?
C12 C7 P1 118.8(3) . . ?
C7 C8 C9 118.9(5) . . ?
C7 C8 H8 120.5 . . ?
C9 C8 H8 120.5 . . ?
C10 C9 C8 120.3(5) . . ?
C10 C9 H9 119.8 . . ?
C8 C9 H9 119.8 . . ?
C9 C10 C11 120.5(5) . . ?
C9 C10 H10 119.7 . . ?
C11 C10 H10 119.7 . . ?
C12 C11 C10 119.9(5) . . ?
C12 C11 H11 120.1 . . ?
C10 C11 H11 120.1 . . ?
C11 C12 C7 119.8(4) . . ?
C11 C12 H12 120.1 . . ?
C7 C12 H12 120.1 . . ?
C18 C13 C14 118.9(4) . . ?
C18 C13 P1 120.3(4) . . ?
C14 C13 P1 120.8(4) . . ?
C15 C14 C13 119.9(5) . . ?
C15 C14 H14 120.0 . . ?
C13 C14 H14 120.0 . . ?
C16 C15 C14 119.7(5) . . ?
C16 C15 H15 120.1 . . ?
C14 C15 H15 120.1 . . ?
C17 C16 C15 120.7(5) . . ?
C17 C16 H16 119.6 . . ?
C15 C16 H16 119.6 . . ?
C18 C17 C16 120.0(5) . . ?
C18 C17 H17 120.0 . . ?
C16 C17 H17 120.0 . . ?
C17 C18 C13 120.7(5) . . ?
C17 C18 H18 119.7 . . ?
C13 C18 H18 119.7 . . ?
C24 C19 C20 119.3(4) . . ?
C24 C19 P2 121.9(4) . . ?
C20 C19 P2 118.7(3) . . ?
C21 C20 C19 120.0(4) . . ?
C21 C20 H20 120.0 . . ?
C19 C20 H20 120.0 . . ?
C22 C21 C20 120.7(5) . . ?
C22 C21 H21 119.6 . . ?
C20 C21 H21 119.6 . . ?
C21 C22 C23 119.5(5) . . ?
C21 C22 H22 120.2 . . ?
C23 C22 H22 120.2 . . ?
C22 C23 C24 120.9(5) . . ?
C22 C23 H23 119.6 . . ?
C24 C23 H23 119.6 . . ?
C19 C24 C23 119.6(5) . . ?
C19 C24 H24 120.2 . . ?
C23 C24 H24 120.2 . . ?
C26 C25 C30 119.5(4) . . ?
C26 C25 P2 119.7(4) . . ?
C30 C25 P2 120.8(4) . . ?
C25 C26 C27 120.6(5) . . ?
C25 C26 H26 119.7 . . ?
C27 C26 H26 119.7 . . ?
C28 C27 C26 119.5(5) . . ?
C28 C27 H27 120.3 . . ?
C26 C27 H27 120.3 . . ?
C29 C28 C27 120.6(5) . . ?
C29 C28 H28 119.7 . . ?
C27 C28 H28 119.7 . . ?
C28 C29 C30 120.3(5) . . ?
C28 C29 H29 119.8 . . ?
C30 C29 H29 119.8 . . ?
C29 C30 C25 119.4(5) . . ?
C29 C30 H30 120.3 . . ?
C25 C30 H30 120.3 . . ?
C32 C31 C36 119.2(4) . . ?
C32 C31 P2 117.4(4) . . ?
C36 C31 P2 123.0(4) . . ?
C33 C32 C31 120.3(5) . . ?
C33 C32 H32 119.9 . . ?
C31 C32 H32 119.9 . . ?
C34 C33 C32 120.5(5) . . ?
C34 C33 H33 119.8 . . ?
C32 C33 H33 119.8 . . ?
C35 C34 C33 120.1(5) . . ?
C35 C34 H34 120.0 . . ?
C33 C34 H34 120.0 . . ?
C34 C35 C36 120.2(5) . . ?
C34 C35 H35 119.9 . . ?
C36 C35 H35 119.9 . . ?
C31 C36 C35 119.7(5) . . ?
C31 C36 H36 120.1 . . ?
C35 C36 H36 120.1 . . ?
C38 C37 C42 119.5(4) . . ?
C38 C37 P3 119.6(4) . . ?
C42 C37 P3 120.9(4) . . ?
C39 C38 C37 120.0(5) . . ?
C39 C38 H38 120.0 . . ?
C37 C38 H38 120.0 . . ?
C38 C39 C40 120.8(5) . . ?
C38 C39 H39 119.6 . . ?
C40 C39 H39 119.6 . . ?
C41 C40 C39 119.1(5) . . ?
C41 C40 H40 120.4 . . ?
C39 C40 H40 120.4 . . ?
C40 C41 C42 121.3(5) . . ?
C40 C41 H41 119.4 . . ?
C42 C41 H41 119.4 . . ?
C41 C42 C37 119.2(5) . . ?
C41 C42 H42 120.4 . . ?
C37 C42 H42 120.4 . . ?
C44 C43 C48 119.0(4) . . ?
C44 C43 P3 122.3(4) . . ?
C48 C43 P3 118.8(4) . . ?
C43 C44 C45 120.5(5) . . ?
C43 C44 H44 119.8 . . ?
C45 C44 H44 119.8 . . ?
C46 C45 C44 119.9(5) . . ?
C46 C45 H45 120.0 . . ?
C44 C45 H45 120.0 . . ?
C45 C46 C47 120.0(5) . . ?
C45 C46 H46 120.0 . . ?
C47 C46 H46 120.0 . . ?
C46 C47 C48 121.1(5) . . ?
C46 C47 H47 119.4 . . ?
C48 C47 H47 119.4 . . ?
C47 C48 C43 119.4(5) . . ?
C47 C48 H48 120.3 . . ?
C43 C48 H48 120.3 . . ?
C54 C49 C50 118.4(4) . . ?
C54 C49 P3 123.3(4) . . ?
C50 C49 P3 118.2(4) . . ?
C51 C50 C49 121.0(5) . . ?
C51 C50 H50 119.5 . . ?
C49 C50 H50 119.5 . . ?
C52 C51 C50 119.5(5) . . ?
C52 C51 H51 120.3 . . ?
C50 C51 H51 120.3 . . ?
C51 C52 C53 120.4(5) . . ?
C51 C52 H52 119.8 . . ?
C53 C52 H52 119.8 . . ?
C52 C53 C54 120.1(5) . . ?
C52 C53 H53 120.0 . . ?
C54 C53 H53 120.0 . . ?
C49 C54 C53 120.6(5) . . ?
C49 C54 H54 119.7 . . ?
C53 C54 H54 119.7 . . ?
N3 C55 C56 108.1(4) . . ?
N3 C55 C57 123.6(5) . . ?
C56 C55 C57 128.3(5) . . ?
N1 C56 C55 108.7(4) . . ?
N1 C56 C58 123.7(5) . . ?
C55 C56 C58 127.5(5) . . ?
N4 C57 C55 178.8(6) . . ?
N5 C58 C56 178.2(6) . . ?
N8 C59 C60 108.3(4) . . ?
N8 C59 C61 122.3(5) . . ?
C60 C59 C61 129.3(5) . . ?
N6 C60 C59 109.5(4) . . ?
N6 C60 C62 121.1(5) . . ?
C59 C60 C62 129.3(5) . . ?
N9 C61 C59 175.6(6) . . ?
N10 C62 C60 178.2(6) . . ?
C68 C63 C64 118.9(4) . . ?
C68 C63 P4 124.0(4) . . ?
C64 C63 P4 116.9(4) . . ?
C65 C64 C63 120.5(5) . . ?
C65 C64 H64 119.7 . . ?
C63 C64 H64 119.7 . . ?
C64 C65 C66 120.2(5) . . ?
C64 C65 H65 119.9 . . ?
C66 C65 H65 119.9 . . ?
C67 C66 C65 120.2(5) . . ?
C67 C66 H66 119.9 . . ?
C65 C66 H66 119.9 . . ?
C66 C67 C68 119.9(5) . . ?
C66 C67 H67 120.0 . . ?
C68 C67 H67 120.0 . . ?
C63 C68 C67 120.4(5) . . ?
C63 C68 H68 119.8 . . ?
C67 C68 H68 119.8 . . ?
C70 C69 C74 119.5(4) . . ?
C70 C69 P4 119.2(4) . . ?
C74 C69 P4 121.2(4) . . ?
C71 C70 C69 120.2(5) . . ?
C71 C70 H70 119.9 . . ?
C69 C70 H70 119.9 . . ?
C72 C71 C70 120.0(5) . . ?
C72 C71 H71 120.0 . . ?
C70 C71 H71 120.0 . . ?
C73 C72 C71 120.5(5) . . ?
C73 C72 H72 119.7 . . ?
C71 C72 H72 119.7 . . ?
C72 C73 C74 120.7(5) . . ?
C72 C73 H73 119.6 . . ?
C74 C73 H73 119.6 . . ?
C69 C74 C73 119.1(5) . . ?
C69 C74 H74 120.5 . . ?
C73 C74 H74 120.5 . . ?
C80 C75 C76 119.2(4) . . ?
C80 C75 P4 118.9(4) . . ?
C76 C75 P4 121.9(4) . . ?
C75 C76 C77 120.4(5) . . ?
C75 C76 H76 119.8 . . ?
C77 C76 H76 119.8 . . ?
C78 C77 C76 119.4(5) . . ?
C78 C77 H77 120.3 . . ?
C76 C77 H77 120.3 . . ?
C79 C78 C77 120.7(5) . . ?
C79 C78 H78 119.6 . . ?
C77 C78 H78 119.6 . . ?
C78 C79 C80 119.9(5) . . ?
C78 C79 H79 120.0 . . ?
C80 C79 H79 120.0 . . ?
C75 C80 C79 120.3(5) . . ?
C75 C80 H80 119.9 . . ?
C79 C80 H80 119.9 . . ?
C86 C81 C82 119.0(5) . . ?
C86 C81 P5 123.7(4) . . ?
C82 C81 P5 117.2(4) . . ?
C83 C82 C81 120.2(5) . . ?
C83 C82 H82 119.9 . . ?
C81 C82 H82 119.9 . . ?
C84 C83 C82 119.8(5) . . ?
C84 C83 H83 120.1 . . ?
C82 C83 H83 120.1 . . ?
C83 C84 C85 120.1(5) . . ?
C83 C84 H84 120.0 . . ?
C85 C84 H84 120.0 . . ?
C86 C85 C84 120.3(5) . . ?
C86 C85 H85 119.9 . . ?
C84 C85 H85 119.9 . . ?
C81 C86 C85 120.7(5) . . ?
C81 C86 H86 119.6 . . ?
C85 C86 H86 119.6 . . ?
C92 C87 C88 119.9(5) . . ?
C92 C87 P5 120.9(4) . . ?
C88 C87 P5 119.2(4) . . ?
C89 C88 C87 118.9(5) . . ?
C89 C88 H88 120.5 . . ?
C87 C88 H88 120.5 . . ?
C90 C89 C88 120.7(5) . . ?
C90 C89 H89 119.7 . . ?
C88 C89 H89 119.7 . . ?
C89 C90 C91 121.2(5) . . ?
C89 C90 H90 119.4 . . ?
C91 C90 H90 119.4 . . ?
C92 C91 C90 118.8(5) . . ?
C92 C91 H91 120.6 . . ?
C90 C91 H91 120.6 . . ?
C91 C92 C87 120.6(5) . . ?
C91 C92 H92 119.7 . . ?
C87 C92 H92 119.7 . . ?
C94 C93 C98 119.2(5) . . ?
C94 C93 P5 123.4(4) . . ?
C98 C93 P5 117.4(4) . . ?
C93 C94 C95 120.0(5) . . ?
C93 C94 H94 120.0 . . ?
C95 C94 H94 120.0 . . ?
C96 C95 C94 119.4(6) . . ?
C96 C95 H95 120.3 . . ?
C94 C95 H95 120.3 . . ?
C97 C96 C95 121.1(6) . . ?
C97 C96 H96 119.4 . . ?
C95 C96 H96 119.4 . . ?
C96 C97 C98 120.1(6) . . ?
C96 C97 H97 120.0 . . ?
C98 C97 H97 120.0 . . ?
C93 C98 C97 120.3(5) . . ?
C93 C98 H98 119.9 . . ?
C97 C98 H98 119.9 . . ?
C100 C99 C104 119.1(5) . . ?
C100 C99 P6 119.6(4) . . ?
C104 C99 P6 121.2(4) . . ?
C99 C100 C101 119.6(5) . . ?
C99 C100 H100 120.2 . . ?
C101 C100 H100 120.2 . . ?
C102 C101 C100 120.3(6) . . ?
C102 C101 H101 119.8 . . ?
C100 C101 H101 119.8 . . ?
C103 C102 C101 121.0(6) . . ?
C103 C102 H102 119.5 . . ?
C101 C102 H102 119.5 . . ?
C102 C103 C104 119.7(6) . . ?
C102 C103 H103 120.2 . . ?
C104 C103 H103 120.2 . . ?
C103 C104 C99 120.3(5) . . ?
C103 C104 H104 119.9 . . ?
C99 C104 H104 119.9 . . ?
C110 C105 C106 119.3(4) . . ?
C110 C105 P6 124.1(4) . . ?
C106 C105 P6 116.5(4) . . ?
C107 C106 C105 120.2(5) . . ?
C107 C106 H106 119.9 . . ?
C105 C106 H106 119.9 . . ?
C108 C107 C106 120.5(5) . . ?
C108 C107 H107 119.8 . . ?
C106 C107 H107 119.8 . . ?
C107 C108 C109 119.5(5) . . ?
C107 C108 H108 120.3 . . ?
C109 C108 H108 120.3 . . ?
C110 C109 C108 120.7(5) . . ?
C110 C109 H109 119.7 . . ?
C108 C109 H109 119.7 . . ?
C105 C110 C109 119.9(5) . . ?
C105 C110 H110 120.1 . . ?
C109 C110 H110 120.1 . . ?
C112 C111 C116 119.6(4) . . ?
C112 C111 P6 117.6(4) . . ?
C116 C111 P6 122.6(4) . . ?
C113 C112 C111 120.3(5) . . ?
C113 C112 H112 119.9 . . ?
C111 C112 H112 119.9 . . ?
C112 C113 C114 120.6(5) . . ?
C112 C113 H113 119.7 . . ?
C114 C113 H113 119.7 . . ?
C113 C114 C115 119.6(5) . . ?
C113 C114 H114 120.2 . . ?
C115 C114 H114 120.2 . . ?
C116 C115 C114 120.4(5) . . ?
C116 C115 H115 119.8 . . ?
C114 C115 H115 119.8 . . ?
C115 C116 C111 119.5(5) . . ?
C115 C116 H116 120.3 . . ?
C111 C116 H116 120.3 . . ?
N13 C117 C118 107.8(4) . . ?
N13 C117 C119 122.4(5) . . ?
C118 C117 C119 129.8(5) . . ?
N11 C118 C117 108.6(4) . . ?
N11 C118 C120 122.3(5) . . ?
C117 C118 C120 129.1(5) . . ?
N14 C119 C117 178.9(6) . . ?
N15 C120 C118 177.9(6) . . ?
N18 C121 C122 107.9(4) . . ?
N18 C121 C123 122.4(5) . . ?
C122 C121 C123 129.7(5) . . ?
N16 C122 C121 108.7(4) . . ?
N16 C122 C124 121.7(5) . . ?
C121 C122 C124 129.4(5) . . ?
N19 C123 C121 178.9(6) . . ?
N20 C124 C122 178.9(6) . . ?

loop_
_geom_bond_atom_site_label_1
_geom_bond_atom_site_label_2
_geom_bond_distance
_geom_bond_site_symmetry_2
_geom_bond_publ_flag
U1 O1 1.760(3) . ?
U1 O2 1.763(3) . ?
U1 O5 2.360(3) . ?
U1 O4 2.361(3) . ?
U1 O3 2.402(3) . ?
U1 N7 2.553(4) . ?
U1 N2 2.563(4) . ?
U2 O7 1.759(3) . ?
U2 O6 1.764(3) . ?
U2 O9 2.342(3) . ?
U2 O10 2.345(3) . ?
U2 O8 2.381(3) . ?
U2 N12 2.517(4) . ?
U2 N17 2.536(4) . ?
P1 O3 1.511(3) . ?
P1 C13 1.783(5) . ?
P1 C1 1.799(5) . ?
P1 C7 1.801(4) . ?
P2 O4 1.515(3) . ?
P2 C31 1.792(5) . ?
P2 C19 1.796(5) . ?
P2 C25 1.798(5) . ?
P3 O5 1.512(3) . ?
P3 C49 1.788(5) . ?
P3 C37 1.798(5) . ?
P3 C43 1.806(5) . ?
P4 O8 1.507(3) . ?
P4 C69 1.795(5) . ?
P4 C63 1.801(5) . ?
P4 C75 1.803(4) . ?
P5 O9 1.507(3) . ?
P5 C81 1.785(5) . ?
P5 C93 1.795(5) . ?
P5 C87 1.801(5) . ?
P6 O10 1.505(3) . ?
P6 C99 1.790(5) . ?
P6 C105 1.793(5) . ?
P6 C111 1.795(4) . ?
N1 C56 1.330(5) . ?
N1 N2 1.352(5) . ?
N2 N3 1.340(5) . ?
N3 C55 1.353(5) . ?
N4 C57 1.147(6) . ?
N5 C58 1.139(6) . ?
N6 C60 1.342(5) . ?
N6 N7 1.352(4) . ?
N7 N8 1.331(5) . ?
N8 C59 1.353(5) . ?
N9 C61 1.131(6) . ?
N10 C62 1.142(6) . ?
N11 N12 1.332(5) . ?
N11 C118 1.340(5) . ?
N12 N13 1.342(5) . ?
N13 C117 1.344(5) . ?
N14 C119 1.144(5) . ?
N15 C120 1.133(6) . ?
N16 N17 1.332(5) . ?
N16 C122 1.341(5) . ?
N17 N18 1.345(5) . ?
N18 C121 1.342(5) . ?
N19 C123 1.141(6) . ?
N20 C124 1.146(6) . ?
C1 C6 1.384(6) . ?
C1 C2 1.384(6) . ?
C2 C3 1.391(6) . ?
C2 H2 0.9500 . ?
C3 C4 1.363(7) . ?
C3 H3 0.9500 . ?
C4 C5 1.363(7) . ?
C4 H4 0.9500 . ?
C5 C6 1.386(6) . ?
C5 H5 0.9500 . ?
C6 H6 0.9500 . ?
C7 C8 1.380(6) . ?
C7 C12 1.392(5) . ?
C8 C9 1.399(6) . ?
C8 H8 0.9500 . ?
C9 C10 1.367(6) . ?
C9 H9 0.9500 . ?
C10 C11 1.385(6) . ?
C10 H10 0.9500 . ?
C11 C12 1.375(6) . ?
C11 H11 0.9500 . ?
C12 H12 0.9500 . ?
C13 C18 1.396(6) . ?
C13 C14 1.400(6) . ?
C14 C15 1.382(6) . ?
C14 H14 0.9500 . ?
C15 C16 1.380(7) . ?
C15 H15 0.9500 . ?
C16 C17 1.375(7) . ?
C16 H16 0.9500 . ?
C17 C18 1.364(6) . ?
C17 H17 0.9500 . ?
C18 H18 0.9500 . ?
C19 C24 1.387(6) . ?
C19 C20 1.396(6) . ?
C20 C21 1.389(6) . ?
C20 H20 0.9500 . ?
C21 C22 1.366(6) . ?
C21 H21 0.9500 . ?
C22 C23 1.381(6) . ?
C22 H22 0.9500 . ?
C23 C24 1.390(6) . ?
C23 H23 0.9500 . ?
C24 H24 0.9500 . ?
C25 C26 1.379(6) . ?
C25 C30 1.397(6) . ?
C26 C27 1.391(6) . ?
C26 H26 0.9500 . ?
C27 C28 1.374(6) . ?
C27 H27 0.9500 . ?
C28 C29 1.373(6) . ?
C28 H28 0.9500 . ?
C29 C30 1.388(6) . ?
C29 H29 0.9500 . ?
C30 H30 0.9500 . ?
C31 C32 1.390(6) . ?
C31 C36 1.390(6) . ?
C32 C33 1.378(6) . ?
C32 H32 0.9500 . ?
C33 C34 1.375(6) . ?
C33 H33 0.9500 . ?
C34 C35 1.371(6) . ?
C34 H34 0.9500 . ?
C35 C36 1.396(6) . ?
C35 H35 0.9500 . ?
C36 H36 0.9500 . ?
C37 C38 1.388(6) . ?
C37 C42 1.396(6) . ?
C38 C39 1.373(6) . ?
C38 H38 0.9500 . ?
C39 C40 1.386(6) . ?
C39 H39 0.9500 . ?
C40 C41 1.370(6) . ?
C40 H40 0.9500 . ?
C41 C42 1.384(6) . ?
C41 H41 0.9500 . ?
C42 H42 0.9500 . ?
C43 C44 1.373(5) . ?
C43 C48 1.394(6) . ?
C44 C45 1.383(6) . ?
C44 H44 0.9500 . ?
C45 C46 1.357(6) . ?
C45 H45 0.9500 . ?
C46 C47 1.365(6) . ?
C46 H46 0.9500 . ?
C47 C48 1.366(6) . ?
C47 H47 0.9500 . ?
C48 H48 0.9500 . ?
C49 C54 1.383(6) . ?
C49 C50 1.404(6) . ?
C50 C51 1.387(6) . ?
C50 H50 0.9500 . ?
C51 C52 1.377(7) . ?
C51 H51 0.9500 . ?
C52 C53 1.382(7) . ?
C52 H52 0.9500 . ?
C53 C54 1.391(6) . ?
C53 H53 0.9500 . ?
C54 H54 0.9500 . ?
C55 C56 1.389(6) . ?
C55 C57 1.421(7) . ?
C56 C58 1.438(7) . ?
C59 C60 1.368(6) . ?
C59 C61 1.446(7) . ?
C60 C62 1.454(7) . ?
C63 C68 1.384(6) . ?
C63 C64 1.390(6) . ?
C64 C65 1.377(6) . ?
C64 H64 0.9500 . ?
C65 C66 1.378(7) . ?
C65 H65 0.9500 . ?
C66 C67 1.371(7) . ?
C66 H66 0.9500 . ?
C67 C68 1.392(6) . ?
C67 H67 0.9500 . ?
C68 H68 0.9500 . ?
C69 C70 1.395(6) . ?
C69 C74 1.398(5) . ?
C70 C71 1.388(6) . ?
C70 H70 0.9500 . ?
C71 C72 1.378(6) . ?
C71 H71 0.9500 . ?
C72 C73 1.367(6) . ?
C72 H72 0.9500 . ?
C73 C74 1.398(6) . ?
C73 H73 0.9500 . ?
C74 H74 0.9500 . ?
C75 C80 1.372(6) . ?
C75 C76 1.385(6) . ?
C76 C77 1.386(6) . ?
C76 H76 0.9500 . ?
C77 C78 1.369(6) . ?
C77 H77 0.9500 . ?
C78 C79 1.364(7) . ?
C78 H78 0.9500 . ?
C79 C80 1.386(6) . ?
C79 H79 0.9500 . ?
C80 H80 0.9500 . ?
C81 C86 1.372(6) . ?
C81 C82 1.398(6) . ?
C82 C83 1.386(6) . ?
C82 H82 0.9500 . ?
C83 C84 1.370(7) . ?
C83 H83 0.9500 . ?
C84 C85 1.381(6) . ?
C84 H84 0.9500 . ?
C85 C86 1.373(6) . ?
C85 H85 0.9500 . ?
C86 H86 0.9500 . ?
C87 C92 1.390(6) . ?
C87 C88 1.394(6) . ?
C88 C89 1.392(6) . ?
C88 H88 0.9500 . ?
C89 C90 1.361(6) . ?
C89 H89 0.9500 . ?
C90 C91 1.388(7) . ?
C90 H90 0.9500 . ?
C91 C92 1.385(6) . ?
C91 H91 0.9500 . ?
C92 H92 0.9500 . ?
C93 C94 1.380(6) . ?
C93 C98 1.381(6) . ?
C94 C95 1.396(7) . ?
C94 H94 0.9500 . ?
C95 C96 1.366(7) . ?
C95 H95 0.9500 . ?
C96 C97 1.351(7) . ?
C96 H96 0.9500 . ?
C97 C98 1.381(6) . ?
C97 H97 0.9500 . ?
C98 H98 0.9500 . ?
C99 C100 1.380(6) . ?
C99 C104 1.397(6) . ?
C100 C101 1.387(7) . ?
C100 H100 0.9500 . ?
C101 C102 1.371(8) . ?
C101 H101 0.9500 . ?
C102 C103 1.349(8) . ?
C102 H102 0.9500 . ?
C103 C104 1.389(7) . ?
C103 H103 0.9500 . ?
C104 H104 0.9500 . ?
C105 C110 1.381(6) . ?
C105 C106 1.397(6) . ?
C106 C107 1.377(6) . ?
C106 H106 0.9500 . ?
C107 C108 1.375(6) . ?
C107 H107 0.9500 . ?
C108 C109 1.384(6) . ?
C108 H108 0.9500 . ?
C109 C110 1.384(6) . ?
C109 H109 0.9500 . ?
C110 H110 0.9500 . ?
C111 C112 1.390(6) . ?
C111 C116 1.390(6) . ?
C112 C113 1.367(6) . ?
C112 H112 0.9500 . ?
C113 C114 1.379(6) . ?
C113 H113 0.9500 . ?
C114 C115 1.386(7) . ?
C114 H114 0.9500 . ?
C115 C116 1.385(6) . ?
C115 H115 0.9500 . ?
C116 H116 0.9500 . ?
C117 C118 1.383(6) . ?
C117 C119 1.424(7) . ?
C118 C120 1.434(7) . ?
C121 C122 1.387(6) . ?
C121 C123 1.427(7) . ?
C122 C124 1.425(7) . ?

loop_
_geom_contact_atom_site_label_1
_geom_contact_atom_site_label_2
_geom_contact_distance
_geom_contact_site_symmetry_1
_geom_contact_site_symmetry_2
_geom_contact_publ_flag
? ? ? ? ? ?

loop_
_geom_hbond_atom_site_label_D
_geom_hbond_atom_site_label_H
_geom_hbond_atom_site_label_A
_geom_hbond_distance_DH
_geom_hbond_distance_HA
_geom_hbond_distance_DA
_geom_hbond_angle_DHA
_geom_hbond_site_symmetry_A
_geom_hbond_publ_flag
? ? ? ? ? ? ? ? ?

loop_
_geom_torsion_atom_site_label_1
_geom_torsion_atom_site_label_2
_geom_torsion_atom_site_label_3
_geom_torsion_atom_site_label_4
_geom_torsion
_geom_torsion_site_symmetry_1
_geom_torsion_site_symmetry_2
_geom_torsion_site_symmetry_3
_geom_torsion_site_symmetry_4
_geom_torsion_publ_flag
C13 P1 O3 U1 -31.4(4) . . . . ?
C1 P1 O3 U1 91.9(3) . . . . ?
C7 P1 O3 U1 -154.4(3) . . . . ?
O1 U1 O3 P1 -5.6(3) . . . . ?
O2 U1 O3 P1 174.4(3) . . . . ?
O5 U1 O3 P1 85.3(3) . . . . ?
O4 U1 O3 P1 -84.5(3) . . . . ?
N7 U1 O3 P1 90.8(3) . . . . ?
N2 U1 O3 P1 -104.6(3) . . . . ?
C31 P2 O4 U1 -27.1(9) . . . . ?
C19 P2 O4 U1 96.6(8) . . . . ?
C25 P2 O4 U1 -144.7(8) . . . . ?
O1 U1 O4 P2 100.0(8) . . . . ?
O2 U1 O4 P2 -79.9(8) . . . . ?
O5 U1 O4 P2 15.7(9) . . . . ?
O3 U1 O4 P2 180(1) . . . . ?
N7 U1 O4 P2 2.6(8) . . . . ?
N2 U1 O4 P2 -160.1(8) . . . . ?
C49 P3 O5 U1 -28.9(9) . . . . ?
C37 P3 O5 U1 -146.1(8) . . . . ?
C43 P3 O5 U1 93.2(8) . . . . ?
O1 U1 O5 P3 -93.8(8) . . . . ?
O2 U1 O5 P3 86.0(8) . . . . ?
O4 U1 O5 P3 -11.5(9) . . . . ?
O3 U1 O5 P3 178.5(8) . . . . ?
N7 U1 O5 P3 1.5(8) . . . . ?
N2 U1 O5 P3 161.3(7) . . . . ?
C69 P4 O8 U2 54.3(6) . . . . ?
C63 P4 O8 U2 -69.4(6) . . . . ?
C75 P4 O8 U2 174.8(5) . . . . ?
O7 U2 O8 P4 130.7(6) . . . . ?
O6 U2 O8 P4 -48.4(6) . . . . ?
O9 U2 O8 P4 47.6(6) . . . . ?
O10 U2 O8 P4 -142.7(6) . . . . ?
N12 U2 O8 P4 40.8(6) . . . . ?
N17 U2 O8 P4 -136.5(5) . . . . ?
C81 P5 O9 U2 12.1(7) . . . . ?
C93 P5 O9 U2 132.6(6) . . . . ?
C87 P5 O9 U2 -109.1(6) . . . . ?
O7 U2 O9 P5 119.6(6) . . . . ?
O6 U2 O9 P5 -61.3(6) . . . . ?
O10 U2 O9 P5 38.8(7) . . . . ?
O8 U2 O9 P5 -156.9(6) . . . . ?
N12 U2 O9 P5 -150.1(7) . . . . ?
N17 U2 O9 P5 25.6(6) . . . . ?
C99 P6 O10 U2 -147.5(5) . . . . ?
C105 P6 O10 U2 97.5(6) . . . . ?
C111 P6 O10 U2 -24.9(6) . . . . ?
O7 U2 O10 P6 165.1(6) . . . . ?
O6 U2 O10 P6 -14.4(6) . . . . ?
O9 U2 O10 P6 -113.9(5) . . . . ?
O8 U2 O10 P6 75.8(6) . . . . ?
N12 U2 O10 P6 82.0(6) . . . . ?
N17 U2 O10 P6 -100.5(6) . . . . ?
C56 N1 N2 N3 0.0(5) . . . . ?
C56 N1 N2 U1 175.8(3) . . . . ?
O1 U1 N2 N3 10.5(3) . . . . ?
O2 U1 N2 N3 -169.4(3) . . . . ?
O5 U1 N2 N3 113.3(3) . . . . ?
O4 U1 N2 N3 -71.5(3) . . . . ?
O3 U1 N2 N3 95.5(3) . . . . ?
N7 U1 N2 N3 -96.7(3) . . . . ?
O1 U1 N2 N1 -164.7(3) . . . . ?
O2 U1 N2 N1 15.5(3) . . . . ?
O5 U1 N2 N1 -61.9(4) . . . . ?
O4 U1 N2 N1 113.3(3) . . . . ?
O3 U1 N2 N1 -79.6(3) . . . . ?
N7 U1 N2 N1 88.1(3) . . . . ?
N1 N2 N3 C55 0.2(5) . . . . ?
U1 N2 N3 C55 -175.4(3) . . . . ?
C60 N6 N7 N8 0.1(5) . . . . ?
C60 N6 N7 U1 -179.1(3) . . . . ?
O1 U1 N7 N8 29.4(4) . . . . ?
O2 U1 N7 N8 -150.7(4) . . . . ?
O5 U1 N7 N8 -59.3(3) . . . . ?
O4 U1 N7 N8 112.0(4) . . . . ?
O3 U1 N7 N8 -64.9(4) . . . . ?
N2 U1 N7 N8 137.5(3) . . . . ?
O1 U1 N7 N6 -151.6(3) . . . . ?
O2 U1 N7 N6 28.3(3) . . . . ?
O5 U1 N7 N6 119.7(3) . . . . ?
O4 U1 N7 N6 -69.0(3) . . . . ?
O3 U1 N7 N6 114.1(3) . . . . ?
N2 U1 N7 N6 -43.5(4) . . . . ?
N6 N7 N8 C59 -0.5(5) . . . . ?
U1 N7 N8 C59 178.6(3) . . . . ?
C118 N11 N12 N13 0.1(5) . . . . ?
C118 N11 N12 U2 177.1(3) . . . . ?
O7 U2 N12 N11 -165.0(3) . . . . ?
O6 U2 N12 N11 15.1(3) . . . . ?
O9 U2 N12 N11 108.1(3) . . . . ?
O10 U2 N12 N11 -82.7(4) . . . . ?
O8 U2 N12 N11 -76.3(3) . . . . ?
N17 U2 N12 N11 101.3(4) . . . . ?
O7 U2 N12 N13 11.7(3) . . . . ?
O6 U2 N12 N13 -168.2(3) . . . . ?
O9 U2 N12 N13 -75.2(3) . . . . ?
O10 U2 N12 N13 94.0(4) . . . . ?
O8 U2 N12 N13 100.4(3) . . . . ?
N17 U2 N12 N13 -82.0(4) . . . . ?
N11 N12 N13 C117 -0.2(5) . . . . ?
U2 N12 N13 C117 -177.3(3) . . . . ?
C122 N16 N17 N18 0.9(5) . . . . ?
C122 N16 N17 U2 171.9(3) . . . . ?
O7 U2 N17 N16 -4.1(3) . . . . ?
O6 U2 N17 N16 175.2(3) . . . . ?
O9 U2 N17 N16 81.7(3) . . . . ?
O10 U2 N17 N16 -89.3(3) . . . . ?
O8 U2 N17 N16 -95.7(4) . . . . ?
N12 U2 N17 N16 88.5(4) . . . . ?
O7 U2 N17 N18 165.6(3) . . . . ?
O6 U2 N17 N18 -15.0(3) . . . . ?
O9 U2 N17 N18 -108.5(3) . . . . ?
O10 U2 N17 N18 80.5(3) . . . . ?
O8 U2 N17 N18 74.1(4) . . . . ?
N12 U2 N17 N18 -101.7(4) . . . . ?
N16 N17 N18 C121 -0.7(5) . . . . ?
U2 N17 N18 C121 -171.3(3) . . . . ?
O3 P1 C1 C6 37.9(4) . . . . ?
C13 P1 C1 C6 164.3(4) . . . . ?
C7 P1 C1 C6 -81.9(4) . . . . ?
O3 P1 C1 C2 -153.7(4) . . . . ?
C13 P1 C1 C2 -27.3(5) . . . . ?
C7 P1 C1 C2 86.5(4) . . . . ?
C6 C1 C2 C3 -1.5(7) . . . . ?
P1 C1 C2 C3 -169.8(4) . . . . ?
C1 C2 C3 C4 1.7(8) . . . . ?
C2 C3 C4 C5 -1.1(8) . . . . ?
C3 C4 C5 C6 0.3(8) . . . . ?
C2 C1 C6 C5 0.8(7) . . . . ?
P1 C1 C6 C5 169.7(4) . . . . ?
C4 C5 C6 C1 -0.2(7) . . . . ?
O3 P1 C7 C8 -17.2(4) . . . . ?
C13 P1 C7 C8 -143.3(4) . . . . ?
C1 P1 C7 C8 103.0(4) . . . . ?
O3 P1 C7 C12 172.0(3) . . . . ?
C13 P1 C7 C12 45.9(4) . . . . ?
C1 P1 C7 C12 -67.8(4) . . . . ?
C12 C7 C8 C9 0.2(7) . . . . ?
P1 C7 C8 C9 -170.4(3) . . . . ?
C7 C8 C9 C10 -0.5(7) . . . . ?
C8 C9 C10 C11 0.1(8) . . . . ?
C9 C10 C11 C12 0.5(7) . . . . ?
C10 C11 C12 C7 -0.8(7) . . . . ?
C8 C7 C12 C11 0.4(7) . . . . ?
P1 C7 C12 C11 171.2(3) . . . . ?
O3 P1 C13 C18 84.8(4) . . . . ?
C1 P1 C13 C18 -40.9(4) . . . . ?
C7 P1 C13 C18 -150.3(4) . . . . ?
O3 P1 C13 C14 -93.2(4) . . . . ?
C1 P1 C13 C14 141.1(4) . . . . ?
C7 P1 C13 C14 31.6(4) . . . . ?
C18 C13 C14 C15 1.0(7) . . . . ?
P1 C13 C14 C15 179.1(4) . . . . ?
C13 C14 C15 C16 0.7(7) . . . . ?
C14 C15 C16 C17 -2.0(8) . . . . ?
C15 C16 C17 C18 1.6(8) . . . . ?
C16 C17 C18 C13 0.2(8) . . . . ?
C14 C13 C18 C17 -1.5(7) . . . . ?
P1 C13 C18 C17 -179.6(4) . . . . ?
O4 P2 C19 C24 153.8(4) . . . . ?
C31 P2 C19 C24 -80.2(4) . . . . ?
C25 P2 C19 C24 33.2(4) . . . . ?
O4 P2 C19 C20 -21.8(4) . . . . ?
C31 P2 C19 C20 104.3(4) . . . . ?
C25 P2 C19 C20 -142.4(4) . . . . ?
C24 C19 C20 C21 -0.5(7) . . . . ?
P2 C19 C20 C21 175.2(3) . . . . ?
C19 C20 C21 C22 -0.2(7) . . . . ?
C20 C21 C22 C23 1.4(7) . . . . ?
C21 C22 C23 C24 -2.1(8) . . . . ?
C20 C19 C24 C23 -0.2(7) . . . . ?
P2 C19 C24 C23 -175.7(4) . . . . ?
C22 C23 C24 C19 1.4(7) . . . . ?
O4 P2 C25 C26 -22.0(4) . . . . ?
C31 P2 C25 C26 -145.1(4) . . . . ?
C19 P2 C25 C26 98.2(4) . . . . ?
O4 P2 C25 C30 158.6(3) . . . . ?
C31 P2 C25 C30 35.5(4) . . . . ?
C19 P2 C25 C30 -81.2(4) . . . . ?
C30 C25 C26 C27 2.6(7) . . . . ?
P2 C25 C26 C27 -176.8(3) . . . . ?
C25 C26 C27 C28 -0.5(7) . . . . ?
C26 C27 C28 C29 -1.4(7) . . . . ?
C27 C28 C29 C30 1.1(7) . . . . ?
C28 C29 C30 C25 1.1(7) . . . . ?
C26 C25 C30 C29 -3.0(7) . . . . ?
P2 C25 C30 C29 176.4(3) . . . . ?
O4 P2 C31 C32 -49.4(4) . . . . ?
C19 P2 C31 C32 -173.2(4) . . . . ?
C25 P2 C31 C32 71.7(4) . . . . ?
O4 P2 C31 C36 138.4(4) . . . . ?
C19 P2 C31 C36 14.5(5) . . . . ?
C25 P2 C31 C36 -100.6(4) . . . . ?
C36 C31 C32 C33 -0.7(7) . . . . ?
P2 C31 C32 C33 -173.2(4) . . . . ?
C31 C32 C33 C34 1.4(8) . . . . ?
C32 C33 C34 C35 -1.5(8) . . . . ?
C33 C34 C35 C36 0.8(8) . . . . ?
C32 C31 C36 C35 0.1(7) . . . . ?
P2 C31 C36 C35 172.1(4) . . . . ?
C34 C35 C36 C31 -0.1(8) . . . . ?
O5 P3 C37 C38 -16.4(4) . . . . ?
C49 P3 C37 C38 -138.5(4) . . . . ?
C43 P3 C37 C38 106.9(4) . . . . ?
O5 P3 C37 C42 164.5(3) . . . . ?
C49 P3 C37 C42 42.4(4) . . . . ?
C43 P3 C37 C42 -72.2(4) . . . . ?
C42 C37 C38 C39 2.9(7) . . . . ?
P3 C37 C38 C39 -176.2(4) . . . . ?
C37 C38 C39 C40 -1.8(8) . . . . ?
C38 C39 C40 C41 0.1(8) . . . . ?
C39 C40 C41 C42 0.5(8) . . . . ?
C40 C41 C42 C37 0.6(7) . . . . ?
C38 C37 C42 C41 -2.3(7) . . . . ?
P3 C37 C42 C41 176.8(4) . . . . ?
O5 P3 C43 C44 132.7(4) . . . . ?
C49 P3 C43 C44 -102.4(4) . . . . ?
C37 P3 C43 C44 10.1(5) . . . . ?
O5 P3 C43 C48 -48.1(4) . . . . ?
C49 P3 C43 C48 76.9(4) . . . . ?
C37 P3 C43 C48 -170.7(4) . . . . ?
C48 C43 C44 C45 -2.3(7) . . . . ?
P3 C43 C44 C45 176.9(4) . . . . ?
C43 C44 C45 C46 2.4(8) . . . . ?
C44 C45 C46 C47 -1.0(8) . . . . ?
C45 C46 C47 C48 -0.5(8) . . . . ?
C46 C47 C48 C43 0.5(8) . . . . ?
C44 C43 C48 C47 0.9(7) . . . . ?
P3 C43 C48 C47 -178.4(4) . . . . ?
O5 P3 C49 C54 133.0(4) . . . . ?
C37 P3 C49 C54 -106.0(4) . . . . ?
C43 P3 C49 C54 8.5(5) . . . . ?
O5 P3 C49 C50 -50.5(4) . . . . ?
C37 P3 C49 C50 70.4(4) . . . . ?
C43 P3 C49 C50 -175.1(4) . . . . ?
C54 C49 C50 C51 1.5(7) . . . . ?
P3 C49 C50 C51 -175.1(4) . . . . ?
C49 C50 C51 C52 -1.3(8) . . . . ?
C50 C51 C52 C53 0.3(8) . . . . ?
C51 C52 C53 C54 0.4(8) . . . . ?
C50 C49 C54 C53 -0.7(7) . . . . ?
P3 C49 C54 C53 175.7(4) . . . . ?
C52 C53 C54 C49 -0.2(7) . . . . ?
N2 N3 C55 C56 -0.3(5) . . . . ?
N2 N3 C55 C57 178.3(4) . . . . ?
N2 N1 C56 C55 -0.2(5) . . . . ?
N2 N1 C56 C58 -179.8(4) . . . . ?
N3 C55 C56 N1 0.3(5) . . . . ?
C57 C55 C56 N1 -178.2(4) . . . . ?
N3 C55 C56 C58 180.0(4) . . . . ?
C57 C55 C56 C58 1.4(8) . . . . ?
N3 C55 C57 N4 -166(100) . . . . ?
C56 C55 C57 N4 13(34) . . . . ?
N1 C56 C58 N5 -143(19) . . . . ?
C55 C56 C58 N5 37(20) . . . . ?
N7 N8 C59 C60 0.6(5) . . . . ?
N7 N8 C59 C61 179.9(4) . . . . ?
N7 N6 C60 C59 0.3(5) . . . . ?
N7 N6 C60 C62 177.6(4) . . . . ?
N8 C59 C60 N6 -0.6(5) . . . . ?
C61 C59 C60 N6 -179.8(5) . . . . ?
N8 C59 C60 C62 -177.6(5) . . . . ?
C61 C59 C60 C62 3.2(9) . . . . ?
N8 C59 C61 N9 161(9) . . . . ?
C60 C59 C61 N9 -20(9) . . . . ?
N6 C60 C62 N10 -151(18) . . . . ?
C59 C60 C62 N10 26(18) . . . . ?
O8 P4 C63 C68 131.0(4) . . . . ?
C69 P4 C63 C68 6.0(5) . . . . ?
C75 P4 C63 C68 -109.4(4) . . . . ?
O8 P4 C63 C64 -54.5(4) . . . . ?
C69 P4 C63 C64 -179.4(4) . . . . ?
C75 P4 C63 C64 65.1(4) . . . . ?
C68 C63 C64 C65 -1.3(7) . . . . ?
P4 C63 C64 C65 -176.1(4) . . . . ?
C63 C64 C65 C66 1.8(8) . . . . ?
C64 C65 C66 C67 -1.2(8) . . . . ?
C65 C66 C67 C68 0.2(8) . . . . ?
C64 C63 C68 C67 0.2(7) . . . . ?
P4 C63 C68 C67 174.6(4) . . . . ?
C66 C67 C68 C63 0.3(8) . . . . ?
O8 P4 C69 C70 -56.2(4) . . . . ?
C63 P4 C69 C70 68.9(4) . . . . ?
C75 P4 C69 C70 -178.1(4) . . . . ?
O8 P4 C69 C74 122.2(4) . . . . ?
C63 P4 C69 C74 -112.7(4) . . . . ?
C75 P4 C69 C74 0.3(4) . . . . ?
C74 C69 C70 C71 -0.4(7) . . . . ?
P4 C69 C70 C71 178.0(4) . . . . ?
C69 C70 C71 C72 0.0(7) . . . . ?
C70 C71 C72 C73 0.4(8) . . . . ?
C71 C72 C73 C74 -0.4(8) . . . . ?
C70 C69 C74 C73 0.3(7) . . . . ?
P4 C69 C74 C73 -178.0(3) . . . . ?
C72 C73 C74 C69 0.1(7) . . . . ?
O8 P4 C75 C80 -15.4(4) . . . . ?
C69 P4 C75 C80 107.3(4) . . . . ?
C63 P4 C75 C80 -136.1(4) . . . . ?
O8 P4 C75 C76 163.8(4) . . . . ?
C69 P4 C75 C76 -73.5(4) . . . . ?
C63 P4 C75 C76 43.1(4) . . . . ?
C80 C75 C76 C77 -1.9(7) . . . . ?
P4 C75 C76 C77 178.9(4) . . . . ?
C75 C76 C77 C78 1.4(8) . . . . ?
C76 C77 C78 C79 -1.0(8) . . . . ?
C77 C78 C79 C80 1.0(9) . . . . ?
C76 C75 C80 C79 1.9(8) . . . . ?
P4 C75 C80 C79 -178.9(4) . . . . ?
C78 C79 C80 C75 -1.4(8) . . . . ?
O9 P5 C81 C86 -114.9(4) . . . . ?
C93 P5 C81 C86 124.4(4) . . . . ?
C87 P5 C81 C86 7.3(5) . . . . ?
O9 P5 C81 C82 61.5(4) . . . . ?
C93 P5 C81 C82 -59.2(4) . . . . ?
C87 P5 C81 C82 -176.3(4) . . . . ?
C86 C81 C82 C83 1.5(8) . . . . ?
P5 C81 C82 C83 -175.1(4) . . . . ?
C81 C82 C83 C84 -1.2(8) . . . . ?
C82 C83 C84 C85 0.3(8) . . . . ?
C83 C84 C85 C86 0.2(8) . . . . ?
C82 C81 C86 C85 -1.0(7) . . . . ?
P5 C81 C86 C85 175.4(4) . . . . ?
C84 C85 C86 C81 0.1(8) . . . . ?
O9 P5 C87 C92 -176.4(4) . . . . ?
C81 P5 C87 C92 60.7(4) . . . . ?
C93 P5 C87 C92 -57.1(4) . . . . ?
O9 P5 C87 C88 3.8(4) . . . . ?
C81 P5 C87 C88 -119.1(4) . . . . ?
C93 P5 C87 C88 123.1(4) . . . . ?
C92 C87 C88 C89 0.9(7) . . . . ?
P5 C87 C88 C89 -179.2(4) . . . . ?
C87 C88 C89 C90 -1.1(7) . . . . ?
C88 C89 C90 C91 0.8(8) . . . . ?
C89 C90 C91 C92 -0.3(8) . . . . ?
C90 C91 C92 C87 0.2(7) . . . . ?
C88 C87 C92 C91 -0.5(7) . . . . ?
P5 C87 C92 C91 179.7(4) . . . . ?
O9 P5 C93 C94 -145.2(4) . . . . ?
C81 P5 C93 C94 -23.0(5) . . . . ?
C87 P5 C93 C94 94.7(4) . . . . ?
O9 P5 C93 C98 36.1(4) . . . . ?
C81 P5 C93 C98 158.3(4) . . . . ?
C87 P5 C93 C98 -84.0(4) . . . . ?
C98 C93 C94 C95 -1.2(7) . . . . ?
P5 C93 C94 C95 -179.8(4) . . . . ?
C93 C94 C95 C96 0.4(8) . . . . ?
C94 C95 C96 C97 0.0(9) . . . . ?
C95 C96 C97 C98 0.3(9) . . . . ?
C94 C93 C98 C97 1.5(7) . . . . ?
P5 C93 C98 C97 -179.8(4) . . . . ?
C96 C97 C98 C93 -1.1(8) . . . . ?
O10 P6 C99 C100 0.6(4) . . . . ?
C105 P6 C99 C100 121.5(4) . . . . ?
C111 P6 C99 C100 -121.0(4) . . . . ?
O10 P6 C99 C104 -175.0(4) . . . . ?
C105 P6 C99 C104 -54.1(4) . . . . ?
C111 P6 C99 C104 63.4(4) . . . . ?
C104 C99 C100 C101 -0.9(7) . . . . ?
P6 C99 C100 C101 -176.6(4) . . . . ?
C99 C100 C101 C102 0.1(8) . . . . ?
C100 C101 C102 C103 1.0(9) . . . . ?
C101 C102 C103 C104 -1.3(9) . . . . ?
C102 C103 C104 C99 0.5(9) . . . . ?
C100 C99 C104 C103 0.6(7) . . . . ?
P6 C99 C104 C103 176.2(4) . . . . ?
O10 P6 C105 C110 -117.3(4) . . . . ?
C99 P6 C105 C110 124.6(4) . . . . ?
C111 P6 C105 C110 5.5(5) . . . . ?
O10 P6 C105 C106 65.6(4) . . . . ?
C99 P6 C105 C106 -52.4(4) . . . . ?
C111 P6 C105 C106 -171.5(4) . . . . ?
C110 C105 C106 C107 1.6(7) . . . . ?
P6 C105 C106 C107 178.7(4) . . . . ?
C105 C106 C107 C108 -1.9(7) . . . . ?
C106 C107 C108 C109 1.4(8) . . . . ?
C107 C108 C109 C110 -0.7(8) . . . . ?
C106 C105 C110 C109 -0.8(7) . . . . ?
P6 C105 C110 C109 -177.8(4) . . . . ?
C108 C109 C110 C105 0.4(8) . . . . ?
O10 P6 C111 C112 57.4(4) . . . . ?
C99 P6 C111 C112 178.5(4) . . . . ?
C105 P6 C111 C112 -67.4(4) . . . . ?
O10 P6 C111 C116 -117.9(4) . . . . ?
C99 P6 C111 C116 3.1(5) . . . . ?
C105 P6 C111 C116 117.3(4) . . . . ?
C116 C111 C112 C113 -3.7(7) . . . . ?
P6 C111 C112 C113 -179.1(4) . . . . ?
C111 C112 C113 C114 2.4(7) . . . . ?
C112 C113 C114 C115 0.4(8) . . . . ?
C113 C114 C115 C116 -2.0(8) . . . . ?
C114 C115 C116 C111 0.7(7) . . . . ?
C112 C111 C116 C115 2.1(7) . . . . ?
P6 C111 C116 C115 177.3(4) . . . . ?
N12 N13 C117 C118 0.2(5) . . . . ?
N12 N13 C117 C119 -178.8(4) . . . . ?
N12 N11 C118 C117 0.0(5) . . . . ?
N12 N11 C118 C120 -177.5(4) . . . . ?
N13 C117 C118 N11 -0.2(5) . . . . ?
C119 C117 C118 N11 178.8(5) . . . . ?
N13 C117 C118 C120 177.2(5) . . . . ?
C119 C117 C118 C120 -3.8(9) . . . . ?
N13 C117 C119 N14 102(28) . . . . ?
C118 C117 C119 N14 -77(28) . . . . ?
N11 C118 C120 N15 133(19) . . . . ?
C117 C118 C120 N15 -45(19) . . . . ?
N17 N18 C121 C122 0.2(5) . . . . ?
N17 N18 C121 C123 -179.6(4) . . . . ?
N17 N16 C122 C121 -0.7(5) . . . . ?
N17 N16 C122 C124 -176.2(4) . . . . ?
N18 C121 C122 N16 0.3(5) . . . . ?
C123 C121 C122 N16 -179.9(5) . . . . ?
N18 C121 C122 C124 175.4(5) . . . . ?
C123 C121 C122 C124 -4.9(9) . . . . ?
N18 C121 C123 N19 155(32) . . . . ?
C122 C121 C123 N19 -25(32) . . . . ?
N16 C122 C124 N20 159(34) . . . . ?
C121 C122 C124 N20 -15(34) . . . . ?

loop_
_reflns_scale_group_code
_reflns_scale_meas_F
1 1.0
